data_7115562
loop_
_publ_author_name
'Haohua Huo'
'Chen Fu'
'Chuanyong Wang'
'Klaus Harms'
'Eric Meggers'

_publ_section_title
;
 Metal-templated enantioselective enamine/H-bonding dual activation
 catalysis
;
_journal_name_full Chem.Commun.
_journal_page_first 10409
_journal_paper_doi 10.1039/C4cc04636F
_journal_volume 50
_journal_year 2014
_chemical_formula_moiety '4[C68 H73 Ir N5 O5]+, 2(I-), I3-, I5-, 3(C H2 Cl2), 5(H2 O)'
_chemical_formula_sum 'C275 H308 Cl6 I10 Ir4 N20 O25'
_chemical_formula_weight 6543.90
_chemical_name_common cat112
_chemical_name_systematic
; 
 ? 
;
_space_group_crystal_system triclinic
_space_group_IT_number 2
_space_group_name_Hall '-P 1'
_space_group_name_H-M_alt 'P -1'
_symmetry_space_group_name_Hall '-P 1'
_symmetry_space_group_name_H-M 'P -1'
_atom_sites_solution_hydrogens mixed
_atom_sites_solution_primary direct
_atom_sites_solution_secondary difmap
_audit_creation_method SHELXL-2013
_cell_angle_alpha 105.6071(19)
_cell_angle_beta 100.893(2)
_cell_angle_gamma 99.749(2)
_cell_formula_units_Z 1
_cell_length_a 14.9997(6)
_cell_length_b 20.6925(7)
_cell_length_c 26.1024(10)
_cell_measurement_reflns_used 9717
_cell_measurement_temperature 100(2)
_cell_measurement_theta_max 27.2095
_cell_measurement_theta_min 2.5080
_cell_volume 7451.9(5)
_computing_cell_refinement 'SAINT V8.32B (Bruker AXS Inc., 2013)'
_computing_data_collection 'BRUKER APEX2 2014.1-1'
_computing_data_reduction 'SAINT V8.32B (Bruker AXS Inc., 2013)'
_computing_molecular_graphics 'DIAMOND (Crystal Impact)'
_computing_structure_refinement 'SHELXL-2013 (Sheldrick, 2013)'
_computing_structure_solution 'SHELXS-97 (Sheldrick, 2008) XT V2014/1 (Bruker AXS Inc., 2014)'
_diffrn_ambient_temperature 100(2)
_diffrn_detector_area_resol_mean 10.4167
_diffrn_measured_fraction_theta_full 0.999
_diffrn_measured_fraction_theta_max 0.996
_diffrn_measurement_device_type 'Bruker D8 QUEST area detector'
_diffrn_measurement_method '\w and \f scans'
_diffrn_radiation_type MoK\a
_diffrn_radiation_wavelength 0.71069
_diffrn_reflns_av_R_equivalents 0.0892
_diffrn_reflns_av_unetI/netI 0.0534
_diffrn_reflns_Laue_measured_fraction_full 0.999
_diffrn_reflns_Laue_measured_fraction_max 0.996
_diffrn_reflns_limit_h_max 18
_diffrn_reflns_limit_h_min -18
_diffrn_reflns_limit_k_max 24
_diffrn_reflns_limit_k_min -24
_diffrn_reflns_limit_l_max 31
_diffrn_reflns_limit_l_min -31
_diffrn_reflns_number 173852
_diffrn_reflns_point_group_measured_fraction_full 0.999
_diffrn_reflns_point_group_measured_fraction_max 0.996
_diffrn_reflns_theta_full 25.240
_diffrn_reflns_theta_max 25.371
_diffrn_reflns_theta_min 2.005
_diffrn_source 'microfocus sealed X-ray tube'
_exptl_absorpt_coefficient_mu 2.930
_exptl_absorpt_correction_T_max 0.72
_exptl_absorpt_correction_T_min 0.55
_exptl_absorpt_correction_type multi-scan
_exptl_absorpt_process_details 'SADABS V2012/1 (Bruker AXS Inc.)'
_exptl_crystal_colour yellow
_exptl_crystal_density_diffrn 1.458
_exptl_crystal_density_method 'not measured'
_exptl_crystal_description plate
_exptl_crystal_F_000 3238
_exptl_crystal_size_max 0.609
_exptl_crystal_size_mid 0.209
_exptl_crystal_size_min 0.044
_refine_diff_density_max 4.544
_refine_diff_density_min -2.517
_refine_diff_density_rms 0.153
_refine_ls_extinction_method none
_refine_ls_goodness_of_fit_ref 1.055
_refine_ls_hydrogen_treatment mixed
_refine_ls_matrix_type full
_refine_ls_number_parameters 1746
_refine_ls_number_reflns 27246
_refine_ls_number_restraints 1352
_refine_ls_restrained_S_all 1.040
_refine_ls_R_factor_all 0.0980
_refine_ls_R_factor_gt 0.0682
_refine_ls_shift/su_max 0.000
_refine_ls_shift/su_mean 0.000
_refine_ls_structure_factor_coef Fsqd
_refine_ls_weighting_details 'w=1/[\s^2^(Fo^2^)+(0.0715P)^2^+72.4371P] where P=(Fo^2^+2Fc^2^)/3'
_refine_ls_weighting_scheme calc
_refine_ls_wR_factor_gt 0.1616
_refine_ls_wR_factor_ref 0.1826
_reflns_Friedel_coverage 0.000
_reflns_number_gt 20449
_reflns_number_total 27246
_reflns_threshold_expression 'I > 2\s(I)'
_cod_data_source_file c4cc04636f2.cif
_cod_data_source_block cat112_0m_sq
_cod_database_code 7115562
_shelx_space_group_comment
; 
The symmetry employed for this shelxl refinement is uniquely defined 
by the following loop, which should always be used as a source of 
symmetry information in preference to the above space-group names. 
They are only intended as comments. 
;
_shelx_estimated_absorpt_t_min 0.268
_shelx_estimated_absorpt_t_max 0.882
_shelxl_version_number 2013-4

loop_
_space_group_symop_operation_xyz
'x, y, z'
'-x, -y, -z'

loop_
_atom_site_label
_atom_site_type_symbol
_atom_site_fract_x
_atom_site_fract_y
_atom_site_fract_z
_atom_site_U_iso_or_equiv
_atom_site_adp_type
_atom_site_occupancy
_atom_site_site_symmetry_order
_atom_site_calc_flag
_atom_site_refinement_flags_posn
_atom_site_refinement_flags_adp
_atom_site_refinement_flags_occupancy
_atom_site_disorder_assembly
_atom_site_disorder_group
C2 C 0.6798(7) 0.5005(4) 0.1728(4) 0.047(2) Uani 1 1 d . U . . .
C3 C 0.7134(7) 0.4589(4) 0.1331(4) 0.042(2) Uani 1 1 d . U . . .
H3 H 0.6718 0.4233 0.1027 0.051 Uiso 1 1 calc R U . . .
C4 C 0.8094(7) 0.4708(5) 0.1391(4) 0.049(2) Uani 1 1 d . U . . .
C5 C 0.8688(8) 0.5233(5) 0.1859(5) 0.065(3) Uani 1 1 d . U . . .
H5 H 0.9344 0.5309 0.1902 0.078 Uiso 1 1 calc R U . . .
C6 C 0.8354(9) 0.5633(6) 0.2251(6) 0.070(3) Uani 1 1 d . U . . .
H6 H 0.8762 0.5981 0.2562 0.084 Uiso 1 1 calc R U . . .
C7 C 0.7411(8) 0.5511(5) 0.2176(5) 0.061(3) Uani 1 1 d . U . . .
C9 C 0.5989(8) 0.5470(5) 0.2272(4) 0.053(2) Uani 1 1 d . U . . .
C10 C 0.5195(8) 0.5556(5) 0.2488(4) 0.053(2) Uani 1 1 d . U . . .
C11 C 0.4378(8) 0.5065(5) 0.2149(4) 0.051(2) Uani 1 1 d . U . . .
C12 C 0.3556(9) 0.5112(5) 0.2312(5) 0.057(2) Uani 1 1 d . U . . .
H12 H 0.2997 0.4780 0.2103 0.068 Uiso 1 1 calc R U . . .
C13 C 0.3524(10) 0.5622(6) 0.2764(5) 0.070(3) Uani 1 1 d . U . . .
H13 H 0.2944 0.5652 0.2854 0.084 Uiso 1 1 calc R U . . .
C14 C 0.4351(9) 0.6104(5) 0.3098(5) 0.061(2) Uani 1 1 d . U . . .
C15 C 0.5186(9) 0.6073(5) 0.2963(5) 0.062(3) Uani 1 1 d . U . . .
H15 H 0.5746 0.6394 0.3185 0.074 Uiso 1 1 calc R U . . .
C16 C 0.8501(7) 0.4269(5) 0.0984(5) 0.052(2) Uani 1 1 d . U . . .
H16M H 0.8794 0.4550 0.0781 0.063 Uiso 1 1 calc R U . . .
H16N H 0.8992 0.4095 0.1181 0.063 Uiso 1 1 calc R U . . .
C18 C 0.4331(10) 0.6687(6) 0.3587(5) 0.071(3) Uani 1 1 d . U . . .
C19 C 0.4271(13) 0.6564(8) 0.4087(6) 0.099(4) Uani 1 1 d . U . . .
C20 C 0.4237(12) 0.7099(8) 0.4525(6) 0.101(5) Uani 1 1 d . U . . .
H20 H 0.4205 0.7018 0.4863 0.121 Uiso 1 1 calc R U . . .
C21 C 0.4248(11) 0.7752(8) 0.4481(6) 0.087(4) Uani 1 1 d . U . . .
C22 C 0.4281(9) 0.7873(7) 0.3983(5) 0.073(3) Uani 1 1 d . U . . .
H22 H 0.4277 0.8320 0.3952 0.088 Uiso 1 1 calc R U . . .
C23 C 0.4320(8) 0.7344(5) 0.3529(5) 0.059(3) Uani 1 1 d . U . . .
C24 C 0.4301(18) 0.5853(9) 0.4168(8) 0.131(6) Uani 1 1 d . U . . .
H24 H 0.4254 0.5503 0.3810 0.157 Uiso 1 1 calc R U . . .
C25 C 0.5203(18) 0.5930(10) 0.4565(9) 0.156(7) Uani 1 1 d . U . . .
H25A H 0.5716 0.6186 0.4463 0.234 Uiso 1 1 calc R U . . .
H25B H 0.5306 0.5472 0.4556 0.234 Uiso 1 1 calc R U . . .
H25C H 0.5177 0.6181 0.4936 0.234 Uiso 1 1 calc R U . . .
C26 C 0.349(2) 0.5634(15) 0.4409(12) 0.207(11) Uani 1 1 d . U . . .
H26A H 0.3272 0.5130 0.4275 0.310 Uiso 1 1 calc R U . . .
H26B H 0.2975 0.5842 0.4295 0.310 Uiso 1 1 calc R U . . .
H26C H 0.3696 0.5789 0.4810 0.310 Uiso 1 1 calc R U . . .
C27 C 0.4127(12) 0.8323(9) 0.4969(6) 0.103(4) Uani 1 1 d . U . . .
H27 H 0.4218 0.8143 0.5289 0.124 Uiso 1 1 calc R U . . .
C28 C 0.3155(13) 0.8411(10) 0.4874(7) 0.122(6) Uani 1 1 d . U . . .
H28A H 0.3028 0.8598 0.4567 0.183 Uiso 1 1 calc R U . . .
H28B H 0.3074 0.8731 0.5206 0.183 Uiso 1 1 calc R U . . .
H28C H 0.2720 0.7964 0.4786 0.183 Uiso 1 1 calc R U . . .
C29 C 0.4816(16) 0.8926(11) 0.5119(9) 0.161(9) Uani 1 1 d . U . . .
H29A H 0.4731 0.9147 0.4831 0.242 Uiso 1 1 calc R U . . .
H29B H 0.5431 0.8816 0.5167 0.242 Uiso 1 1 calc R U . . .
H29C H 0.4773 0.9240 0.5464 0.242 Uiso 1 1 calc R U . . .
C30 C 0.4314(10) 0.7468(6) 0.2990(5) 0.075(3) Uani 1 1 d . U . . .
H30 H 0.4184 0.7008 0.2704 0.090 Uiso 1 1 calc R U . . .
C31 C 0.5295(13) 0.7889(9) 0.2998(9) 0.128(6) Uani 1 1 d . U . . .
H31A H 0.5470 0.8323 0.3301 0.193 Uiso 1 1 calc R U . . .
H31B H 0.5264 0.7987 0.2649 0.193 Uiso 1 1 calc R U . . .
H31C H 0.5761 0.7618 0.3050 0.193 Uiso 1 1 calc R U . . .
C32 C 0.3595(13) 0.7830(8) 0.2818(7) 0.109(5) Uani 1 1 d . U . . .
H32A H 0.3596 0.7855 0.2448 0.163 Uiso 1 1 calc R U . . .
H32B H 0.3735 0.8298 0.3075 0.163 Uiso 1 1 calc R U . . .
H32C H 0.2980 0.7578 0.2816 0.163 Uiso 1 1 calc R U . . .
C34 C 0.2327(7) 0.3746(5) 0.0979(4) 0.048(2) Uani 1 1 d . U . . .
C35 C 0.1938(8) 0.4098(7) 0.0658(6) 0.071(3) Uani 1 1 d . U . . .
H35 H 0.2304 0.4478 0.0597 0.086 Uiso 1 1 calc R U . . .
C36 C 0.0987(9) 0.3877(8) 0.0426(6) 0.079(4) Uani 1 1 d . U . . .
C37 C 0.0441(8) 0.3349(7) 0.0508(5) 0.072(3) Uani 1 1 d . U . . .
H37 H -0.0210 0.3226 0.0342 0.087 Uiso 1 1 calc R U . . .
C38 C 0.0812(7) 0.2976(6) 0.0832(5) 0.057(2) Uani 1 1 d . U . . .
H38 H 0.0441 0.2598 0.0893 0.069 Uiso 1 1 calc R U . . .
C39 C 0.1769(7) 0.3203(5) 0.1058(4) 0.046(2) Uani 1 1 d . U . . .
C41 C 0.3194(6) 0.3310(4) 0.1502(3) 0.0328(16) Uani 1 1 d . U . . .
C42 C 0.4012(6) 0.3226(4) 0.1831(3) 0.0309(16) Uani 1 1 d . U . . .
C43 C 0.4816(6) 0.3740(4) 0.1889(3) 0.0334(17) Uani 1 1 d . U . . .
C44 C 0.5649(7) 0.3690(4) 0.2195(4) 0.0380(18) Uani 1 1 d . U . . .
H44 H 0.6203 0.4031 0.2257 0.046 Uiso 1 1 calc R U . . .
C45 C 0.5684(6) 0.3148(4) 0.2412(3) 0.0357(18) Uani 1 1 d . U . . .
H45 H 0.6268 0.3126 0.2615 0.043 Uiso 1 1 calc R U . . .
C46 C 0.4902(6) 0.2639(4) 0.2343(3) 0.0312(16) Uani 1 1 d . U . . .
C47 C 0.4053(6) 0.2682(4) 0.2056(3) 0.0310(16) Uani 1 1 d . U . . .
H47 H 0.3502 0.2348 0.2011 0.037 Uiso 1 1 calc R U . . .
C48 C 0.0521(12) 0.4257(12) 0.0057(10) 0.144(8) Uani 1 1 d D U . . .
H48A H 0.0018 0.3914 -0.0241 0.173 Uiso 0.74(2) 1 calc R U P A 1
H48B H 0.0223 0.4584 0.0279 0.173 Uiso 0.74(2) 1 calc R U P A 1
H48C H 0.0766 0.4757 0.0250 0.173 Uiso 0.26(2) 1 calc R U P A 2
H48D H 0.0755 0.4155 -0.0279 0.173 Uiso 0.26(2) 1 calc R U P A 2
C50 C 0.5021(5) 0.2030(4) 0.2540(3) 0.0297(15) Uani 1 1 d . U . . .
C51 C 0.5058(7) 0.2058(5) 0.3083(4) 0.0401(19) Uani 1 1 d . U . . .
C52 C 0.5266(6) 0.1491(5) 0.3245(4) 0.0404(19) Uani 1 1 d . U . . .
H52 H 0.5301 0.1505 0.3616 0.049 Uiso 1 1 calc R U . . .
C53 C 0.5421(6) 0.0916(4) 0.2889(3) 0.0355(17) Uani 1 1 d . U . . .
C54 C 0.5335(5) 0.0894(4) 0.2346(3) 0.0299(16) Uani 1 1 d . U . . .
H54 H 0.5416 0.0496 0.2093 0.036 Uiso 1 1 calc R U . . .
C55 C 0.5135(5) 0.1435(4) 0.2162(3) 0.0308(16) Uani 1 1 d . U . . .
C56 C 0.4834(8) 0.2662(5) 0.3479(4) 0.055(2) Uani 1 1 d . U . . .
H56 H 0.4428 0.2869 0.3250 0.066 Uiso 1 1 calc R U . . .
C57 C 0.5680(11) 0.3208(7) 0.3791(6) 0.096(5) Uani 1 1 d . U . . .
H57A H 0.5504 0.3599 0.4021 0.144 Uiso 1 1 calc R U . . .
H57B H 0.6001 0.3360 0.3535 0.144 Uiso 1 1 calc R U . . .
H57C H 0.6098 0.3026 0.4023 0.144 Uiso 1 1 calc R U . . .
C58 C 0.4287(10) 0.2451(6) 0.3864(5) 0.070(3) Uani 1 1 d . U . . .
H58A H 0.3763 0.2058 0.3654 0.105 Uiso 1 1 calc R U . . .
H58B H 0.4048 0.2839 0.4048 0.105 Uiso 1 1 calc R U . . .
H58C H 0.4696 0.2320 0.4139 0.105 Uiso 1 1 calc R U . . .
C59 C 0.5659(7) 0.0312(5) 0.3074(4) 0.048(2) Uani 1 1 d . U . . .
H59 H 0.5775 -0.0025 0.2753 0.058 Uiso 1 1 calc R U . . .
C60 C 0.6539(8) 0.0539(6) 0.3525(5) 0.061(3) Uani 1 1 d . U . . .
H60A H 0.6706 0.0135 0.3610 0.091 Uiso 1 1 calc R U . . .
H60B H 0.6441 0.0854 0.3854 0.091 Uiso 1 1 calc R U . . .
H60C H 0.7046 0.0777 0.3406 0.091 Uiso 1 1 calc R U . . .
C61 C 0.4844(8) -0.0051(5) 0.3226(5) 0.060(3) Uani 1 1 d . U . . .
H61A H 0.4297 -0.0205 0.2913 0.090 Uiso 1 1 calc R U . . .
H61B H 0.4708 0.0266 0.3539 0.090 Uiso 1 1 calc R U . . .
H61C H 0.4994 -0.0451 0.3325 0.090 Uiso 1 1 calc R U . . .
C62 C 0.5020(6) 0.1365(4) 0.1550(3) 0.0354(17) Uani 1 1 d . U . . .
H62 H 0.4931 0.1813 0.1499 0.042 Uiso 1 1 calc R U . . .
C63 C 0.4145(6) 0.0807(5) 0.1207(4) 0.047(2) Uani 1 1 d . U . . .
H63A H 0.4216 0.0360 0.1249 0.070 Uiso 1 1 calc R U . . .
H63B H 0.4059 0.0781 0.0820 0.070 Uiso 1 1 calc R U . . .
H63C H 0.3599 0.0923 0.1333 0.070 Uiso 1 1 calc R U . . .
C64 C 0.5887(6) 0.1223(5) 0.1369(4) 0.0391(19) Uani 1 1 d . U . . .
H64A H 0.5961 0.0767 0.1386 0.059 Uiso 1 1 calc R U . . .
H64B H 0.6435 0.1576 0.1612 0.059 Uiso 1 1 calc R U . . .
H64C H 0.5828 0.1234 0.0991 0.059 Uiso 1 1 calc R U . . .
C66 C 0.5165(6) 0.3315(4) 0.0482(4) 0.0355(17) Uani 1 1 d . U . . .
C67 C 0.5600(6) 0.2768(4) 0.0627(4) 0.0386(19) Uani 1 1 d . U . . .
H67A H 0.6151 0.2969 0.0943 0.046 Uiso 1 1 calc R U . . .
H67B H 0.5147 0.2428 0.0709 0.046 Uiso 1 1 calc R U . . .
C69 C 0.5352(8) 0.2650(5) -0.0353(4) 0.051(2) Uani 1 1 d . U . . .
H69A H 0.5762 0.2774 -0.0585 0.061 Uiso 1 1 calc R U . . .
H69B H 0.4808 0.2276 -0.0586 0.061 Uiso 1 1 calc R U . . .
C70 C 0.5059(7) 0.3256(5) -0.0048(4) 0.043(2) Uani 1 1 d . U . . .
C72 C 0.4486(6) 0.4092(4) 0.0311(4) 0.0381(18) Uani 1 1 d . U . . .
C73 C 0.4097(7) 0.4701(5) 0.0402(4) 0.046(2) Uani 1 1 d . U . . .
C75 C 0.3813(8) 0.5557(5) 0.1059(5) 0.060(3) Uani 1 1 d . U . . .
H75 H 0.3858 0.5784 0.1435 0.072 Uiso 1 1 calc R U . . .
C76 C 0.3396(9) 0.5822(6) 0.0669(5) 0.067(3) Uani 1 1 d . U . . .
H76 H 0.3162 0.6223 0.0776 0.080 Uiso 1 1 calc R U . . .
C77 C 0.3325(8) 0.5503(6) 0.0131(5) 0.061(3) Uani 1 1 d . U . . .
H77 H 0.3027 0.5671 -0.0144 0.074 Uiso 1 1 calc R U . . .
C78 C 0.3691(7) 0.4927(6) -0.0013(5) 0.056(2) Uani 1 1 d . U . . .
H78 H 0.3663 0.4697 -0.0385 0.067 Uiso 1 1 calc R U . . .
N1 N 0.5898(6) 0.4991(3) 0.1796(3) 0.0441(17) Uani 1 1 d . U . . .
N33 N 0.3245(5) 0.3805(4) 0.1277(3) 0.0402(16) Uani 1 1 d . U . . .
N65 N 0.4790(5) 0.3860(3) 0.0717(3) 0.0353(15) Uani 1 1 d . U . . .
N68 N 0.5871(5) 0.2455(4) 0.0111(3) 0.0438(17) Uani 1 1 d D U . . .
H68 H 0.6404(19) 0.261(5) 0.017(5) 0.066 Uiso 1 1 d D U . . .
N74 N 0.4154(6) 0.5001(4) 0.0934(4) 0.0480(19) Uani 1 1 d . U . . .
O8 O 0.6886(6) 0.5810(3) 0.2516(3) 0.0653(19) Uani 1 1 d . U . . .
O17 O 0.7806(5) 0.3710(4) 0.0613(3) 0.0523(16) Uani 1 1 d . U . . .
H17 H 0.8039 0.3369 0.0516 0.078 Uiso 1 1 calc R U . . .
O40 O 0.2330(4) 0.2929(3) 0.1397(2) 0.0398(13) Uani 1 1 d . U . . .
O49 O 0.1041(13) 0.4588(17) -0.0158(14) 0.218(16) Uani 0.74(2) 1 d D U P A 1
H49 H 0.1524 0.4434 -0.0165 0.327 Uiso 0.74(2) 1 calc R U P A 1
O50 O -0.035(2) 0.416(2) -0.0095(18) 0.102(17) Uiso 0.26(2) 1 d D . P A 2
H50 H -0.0604 0.3892 0.0055 0.153 Uiso 0.26(2) 1 calc R U P A 2
O71 O 0.4611(5) 0.3740(3) -0.0173(3) 0.0470(15) Uani 1 1 d . U . . .
Ir1 Ir 0.45684(3) 0.44150(2) 0.14735(2) 0.03826(11) Uani 1 1 d . . . . .
C102 C -0.1068(6) -0.0461(5) -0.2268(4) 0.0378(17) Uani 1 1 d . U . . .
C103 C -0.1425(6) 0.0085(5) -0.2039(4) 0.044(2) Uani 1 1 d . U . . .
H103 H -0.1043 0.0537 -0.1862 0.052 Uiso 1 1 calc R U . . .
C104 C -0.2392(6) -0.0065(5) -0.2081(4) 0.043(2) Uani 1 1 d . U . . .
C105 C -0.2943(6) -0.0732(5) -0.2346(4) 0.047(2) Uani 1 1 d . U . . .
H105 H -0.3595 -0.0809 -0.2371 0.056 Uiso 1 1 calc R U . . .
C106 C -0.2591(6) -0.1274(5) -0.2568(4) 0.047(2) Uani 1 1 d . U . . .
H106 H -0.2968 -0.1728 -0.2739 0.056 Uiso 1 1 calc R U . . .
C107 C -0.1633(6) -0.1113(5) -0.2527(4) 0.0397(18) Uani 1 1 d . U . . .
C109 C -0.0235(5) -0.1179(4) -0.2560(4) 0.0349(17) Uani 1 1 d . U . . .
C110 C 0.0577(6) -0.1415(5) -0.2662(3) 0.0352(17) Uani 1 1 d . U . . .
C111 C 0.1380(5) -0.0864(4) -0.2458(3) 0.0323(17) Uani 1 1 d . U . . .
C112 C 0.2203(6) -0.1051(5) -0.2528(4) 0.0362(18) Uani 1 1 d . U . . .
H112 H 0.2768 -0.0705 -0.2406 0.043 Uiso 1 1 calc R U . . .
C113 C 0.2226(6) -0.1732(4) -0.2771(3) 0.0368(18) Uani 1 1 d . U . . .
H113 H 0.2805 -0.1839 -0.2812 0.044 Uiso 1 1 calc R U . . .
C114 C 0.1416(6) -0.2264(5) -0.2957(4) 0.0391(18) Uani 1 1 d . U . . .
C115 C 0.0583(6) -0.2094(5) -0.2906(3) 0.0369(17) Uani 1 1 d . U . . .
H115 H 0.0017 -0.2440 -0.3038 0.044 Uiso 1 1 calc R U . . .
C116 C -0.2805(7) 0.0523(6) -0.1813(5) 0.056(3) Uani 1 1 d D U . . .
H11A H -0.2731 0.0883 -0.1998 0.067 Uiso 0.25 1 calc R U P B 1
H11B H -0.3480 0.0349 -0.1857 0.067 Uiso 0.25 1 calc R U P B 1
H11C H -0.3485 0.0357 -0.1868 0.067 Uiso 0.75 1 calc R U P C 2
H11D H -0.2514 0.0705 -0.1414 0.067 Uiso 0.75 1 calc R U P C 2
C119 C 0.1491(6) -0.3005(5) -0.3160(4) 0.047(2) Uani 1 1 d . U . . .
C120 C 0.1569(7) -0.3369(5) -0.2773(5) 0.051(2) Uani 1 1 d . U . . .
C121 C 0.1716(7) -0.4035(5) -0.2940(5) 0.062(3) Uani 1 1 d . U . . .
H121 H 0.1761 -0.4285 -0.2684 0.074 Uiso 1 1 calc R U . . .
C122 C 0.1798(8) -0.4337(6) -0.3454(6) 0.071(3) Uani 1 1 d . U . . .
C123 C 0.1679(9) -0.3989(6) -0.3839(5) 0.076(3) Uani 1 1 d . U . . .
H123 H 0.1705 -0.4209 -0.4204 0.092 Uiso 1 1 calc R U . . .
C124 C 0.1521(8) -0.3314(6) -0.3703(5) 0.064(3) Uani 1 1 d . U . . .
C125 C 0.1355(11) -0.2932(7) -0.4127(5) 0.087(4) Uani 1 1 d . U . . .
H125 H 0.1067 -0.2548 -0.3966 0.105 Uiso 1 1 calc R U . . .
C126 C 0.2231(14) -0.2608(11) -0.4241(7) 0.127(6) Uani 1 1 d . U . . .
H12A H 0.2471 -0.2966 -0.4467 0.191 Uiso 1 1 calc R U . . .
H12B H 0.2698 -0.2365 -0.3894 0.191 Uiso 1 1 calc R U . . .
H12C H 0.2100 -0.2280 -0.4439 0.191 Uiso 1 1 calc R U . . .
C127 C 0.0656(15) -0.3392(11) -0.4650(7) 0.143(7) Uani 1 1 d . U . . .
H12D H 0.0907 -0.3780 -0.4821 0.215 Uiso 1 1 calc R U . . .
H12E H 0.0536 -0.3125 -0.4904 0.215 Uiso 1 1 calc R U . . .
H12F H 0.0072 -0.3567 -0.4564 0.215 Uiso 1 1 calc R U . . .
C128 C 0.2006(10) -0.5060(6) -0.3626(7) 0.092(4) Uani 1 1 d . U . . .
H128 H 0.1997 -0.5224 -0.3299 0.110 Uiso 1 1 calc R U . . .
C129 C 0.2964(11) -0.5028(7) -0.3692(7) 0.103(5) Uani 1 1 d . U . . .
H12G H 0.3036 -0.4853 -0.3998 0.155 Uiso 1 1 calc R U . . .
H12H H 0.3084 -0.5492 -0.3767 0.155 Uiso 1 1 calc R U . . .
H12I H 0.3408 -0.4720 -0.3354 0.155 Uiso 1 1 calc R U . . .
C130 C 0.1235(12) -0.5569(7) -0.4074(7) 0.111(6) Uani 1 1 d . U . . .
H13A H 0.1266 -0.5490 -0.4424 0.167 Uiso 1 1 calc R U . . .
H13B H 0.0633 -0.5514 -0.3997 0.167 Uiso 1 1 calc R U . . .
H13C H 0.1301 -0.6038 -0.4094 0.167 Uiso 1 1 calc R U . . .
C131 C 0.1466(8) -0.3066(6) -0.2199(5) 0.058(2) Uani 1 1 d . U . . .
H131 H 0.1427 -0.2576 -0.2152 0.070 Uiso 1 1 calc R U . . .
C132 C 0.0560(9) -0.3442(9) -0.2122(7) 0.096(5) Uani 1 1 d . U . . .
H13D H 0.0028 -0.3345 -0.2346 0.144 Uiso 1 1 calc R U . . .
H13E H 0.0549 -0.3283 -0.1735 0.144 Uiso 1 1 calc R U . . .
H13F H 0.0521 -0.3940 -0.2236 0.144 Uiso 1 1 calc R U . . .
C133 C 0.2291(8) -0.3057(6) -0.1753(5) 0.056(3) Uani 1 1 d . U . . .
H13G H 0.2217 -0.2808 -0.1393 0.085 Uiso 1 1 calc R U . . .
H13H H 0.2871 -0.2824 -0.1812 0.085 Uiso 1 1 calc R U . . .
H13I H 0.2316 -0.3531 -0.1768 0.085 Uiso 1 1 calc R U . . .
C135 C 0.3409(5) 0.0715(4) -0.1609(3) 0.0231(14) Uani 1 1 d . U . . .
C136 C 0.3718(5) 0.0602(4) -0.1114(3) 0.0228(14) Uani 1 1 d . U . . .
H136 H 0.3293 0.0402 -0.0941 0.027 Uiso 1 1 calc R U . . .
C137 C 0.4665(5) 0.0789(4) -0.0881(3) 0.0220(14) Uani 1 1 d . U . . .
C138 C 0.5287(5) 0.1087(4) -0.1137(3) 0.0242(14) Uani 1 1 d . U . . .
H138 H 0.5937 0.1206 -0.0969 0.029 Uiso 1 1 calc R U . . .
C139 C 0.4984(5) 0.1213(4) -0.1627(3) 0.0256(15) Uani 1 1 d . U . . .
H139 H 0.5406 0.1417 -0.1800 0.031 Uiso 1 1 calc R U . . .
C140 C 0.4047(5) 0.1029(4) -0.1848(3) 0.0240(14) Uani 1 1 d . U . . .
C142 C 0.2655(5) 0.0811(4) -0.2369(3) 0.0270(15) Uani 1 1 d . U . . .
C143 C 0.5026(5) 0.0675(4) -0.0335(3) 0.0300(16) Uani 1 1 d . U . . .
H14A H 0.4586 0.0777 -0.0103 0.036 Uiso 1 1 calc R U . . .
H14B H 0.5037 0.0182 -0.0404 0.036 Uiso 1 1 calc R U . . .
C145 C 0.1871(6) 0.0721(4) -0.2819(3) 0.0332(17) Uani 1 1 d . U . . .
C146 C 0.1045(6) 0.0337(4) -0.2758(3) 0.0333(17) Uani 1 1 d . U . . .
C147 C 0.0242(6) 0.0226(5) -0.3181(4) 0.042(2) Uani 1 1 d . U . . .
H147 H -0.0340 -0.0032 -0.3172 0.051 Uiso 1 1 calc R U . . .
C148 C 0.0303(7) 0.0497(5) -0.3610(4) 0.048(2) Uani 1 1 d . U . . .
H148 H -0.0250 0.0420 -0.3887 0.058 Uiso 1 1 calc R U . . .
C149 C 0.1111(7) 0.0866(5) -0.3656(4) 0.046(2) Uani 1 1 d . U . . .
C150 C 0.1923(6) 0.0988(4) -0.3251(3) 0.0360(18) Uani 1 1 d . U . . .
H150 H 0.2497 0.1247 -0.3269 0.043 Uiso 1 1 calc R U . . .
C151 C 0.1106(9) 0.1147(6) -0.4127(4) 0.060(3) Uani 1 1 d . U . . .
C152 C 0.1459(11) 0.0831(8) -0.4546(5) 0.088(4) Uani 1 1 d . U . . .
C153 C 0.1142(18) 0.0863(15) -0.5078(9) 0.068(6) Uani 0.5 1 d . U P D 2
H153 H 0.1231 0.0546 -0.5393 0.081 Uiso 0.5 1 calc R U P D 2
C154 C 0.0676(14) 0.1407(12) -0.5118(8) 0.055(4) Uani 0.5 1 d . U P D 2
C155 C 0.039(2) 0.1772(15) -0.4673(10) 0.071(6) Uani 0.5 1 d . U P D 2
H155 H -0.0019 0.2062 -0.4727 0.085 Uiso 0.5 1 calc R U P D 2
C156 C 0.0701(11) 0.1724(7) -0.4141(5) 0.081(3) Uani 1 1 d . U . . .
C157 C 0.1919(10) 0.0253(8) -0.4545(4) 0.085(4) Uani 1 1 d . U . . .
H157 H 0.1931 0.0160 -0.4187 0.102 Uiso 1 1 calc R U . . .
C158 C 0.1398(13) -0.0384(10) -0.4988(7) 0.133(6) Uani 1 1 d . U . . .
H15A H 0.0788 -0.0540 -0.4923 0.199 Uiso 1 1 calc R U . . .
H15B H 0.1751 -0.0743 -0.4994 0.199 Uiso 1 1 calc R U . . .
H15C H 0.1311 -0.0292 -0.5341 0.199 Uiso 1 1 calc R U . . .
C159 C 0.2932(13) 0.0406(12) -0.4598(7) 0.131(6) Uani 1 1 d . U . . .
H15D H 0.3297 0.0822 -0.4301 0.197 Uiso 1 1 calc R U . . .
H15E H 0.2939 0.0481 -0.4953 0.197 Uiso 1 1 calc R U . . .
H15F H 0.3207 0.0015 -0.4574 0.197 Uiso 1 1 calc R U . . .
C160 C 0.0361(13) 0.1528(15) -0.5681(11) 0.079(8) Uiso 0.5 1 d D . P D 2
H160 H 0.0336 0.2016 -0.5507 0.095 Uiso 0.5 1 calc R U P D 2
C161 C 0.1047(19) 0.1717(15) -0.5930(11) 0.077(7) Uiso 0.5 1 d D . P D 2
H16A H 0.1247 0.1307 -0.6113 0.116 Uiso 0.5 1 calc R U P D 2
H16B H 0.1581 0.2047 -0.5653 0.116 Uiso 0.5 1 calc R U P D 2
H16C H 0.0802 0.1931 -0.6202 0.116 Uiso 0.5 1 calc R U P D 2
C162 C -0.0605(13) 0.1310(10) -0.5882(8) 0.048(5) Uiso 0.5 1 d D . P D 2
H16D H -0.0797 0.0812 -0.5948 0.072 Uiso 0.5 1 calc R U P D 2
H16E H -0.0788 0.1412 -0.6228 0.072 Uiso 0.5 1 calc R U P D 2
H16F H -0.0909 0.1553 -0.5614 0.072 Uiso 0.5 1 calc R U P D 2
C163 C 0.0329(12) 0.2091(7) -0.3678(5) 0.086(4) Uani 1 1 d . U . . .
H163 H 0.0040 0.1741 -0.3521 0.103 Uiso 1 1 calc R U . . .
C164 C -0.0362(15) 0.2474(10) -0.3822(8) 0.133(6) Uani 1 1 d . U . . .
H16G H -0.0657 0.2610 -0.3518 0.200 Uiso 1 1 calc R U . . .
H16H H -0.0837 0.2182 -0.4153 0.200 Uiso 1 1 calc R U . . .
H16I H -0.0053 0.2887 -0.3891 0.200 Uiso 1 1 calc R U . . .
C165 C 0.1155(16) 0.2614(9) -0.3221(8) 0.138(7) Uani 1 1 d . U . . .
H16J H 0.1716 0.2429 -0.3209 0.208 Uiso 1 1 calc R U . . .
H16K H 0.0996 0.2689 -0.2866 0.208 Uiso 1 1 calc R U . . .
H16L H 0.1273 0.3052 -0.3301 0.208 Uiso 1 1 calc R U . . .
C166 C 0.1699(19) 0.1299(15) -0.4942(9) 0.068(5) Uani 0.5 1 d . U P D -1
H166 H 0.2077 0.1167 -0.5188 0.082 Uiso 0.5 1 calc R U P D -1
C167 C 0.137(2) 0.1867(14) -0.4924(9) 0.073(6) Uani 0.5 1 d . U P D -1
C168 C 0.095(2) 0.2109(16) -0.4525(11) 0.082(8) Uani 0.5 1 d . U P D -1
H168 H 0.0814 0.2548 -0.4482 0.098 Uiso 0.5 1 calc R U P D -1
C169 C 0.159(2) 0.2289(18) -0.5334(14) 0.102(10) Uiso 0.5 1 d D . P D -1
H169 H 0.1739 0.1877 -0.5575 0.123 Uiso 0.5 1 calc R U P D -1
C170 C 0.075(2) 0.215(2) -0.5686(16) 0.123(12) Uiso 0.5 1 d D . P D -1
H17A H 0.0554 0.1662 -0.5893 0.185 Uiso 0.5 1 calc R U P D -1
H17B H 0.0787 0.2424 -0.5941 0.185 Uiso 0.5 1 calc R U P D -1
H17C H 0.0288 0.2281 -0.5479 0.185 Uiso 0.5 1 calc R U P D -1
C171 C 0.249(3) 0.266(2) -0.525(2) 0.165(18) Uiso 0.5 1 d D . P D -1
H17X H 0.2886 0.2625 -0.4916 0.248 Uiso 0.5 1 calc R U P D -1
H17Y H 0.2488 0.3149 -0.5199 0.248 Uiso 0.5 1 calc R U P D -1
H17Z H 0.2740 0.2482 -0.5564 0.248 Uiso 0.5 1 calc R U P D -1
C173 C 0.1615(6) -0.0484(6) -0.0979(4) 0.051(2) Uani 1 1 d . U . . .
C174 C 0.1906(8) -0.1141(6) -0.1049(5) 0.060(2) Uani 1 1 d . U . . .
H17D H 0.2466 -0.1132 -0.1198 0.072 Uiso 1 1 calc R U . . .
H17E H 0.1398 -0.1533 -0.1297 0.072 Uiso 1 1 calc R U . . .
C176 C 0.1728(9) -0.0681(7) -0.0120(5) 0.070(3) Uani 1 1 d . U . . .
H17F H 0.1155 -0.0908 -0.0043 0.084 Uiso 1 1 calc R U . . .
H17G H 0.2190 -0.0419 0.0231 0.084 Uiso 1 1 calc R U . . .
C177 C 0.1520(7) -0.0232(6) -0.0458(4) 0.051(2) Uani 1 1 d . U . . .
C179 C 0.1070(6) 0.0423(5) -0.0926(4) 0.0440(18) Uani 1 1 d . U . . .
C180 C 0.0736(6) 0.0960(5) -0.1073(4) 0.048(2) Uani 1 1 d . U . . .
C182 C 0.0522(7) 0.1472(6) -0.1757(5) 0.058(3) Uani 1 1 d . U . . .
H182 H 0.0603 0.1500 -0.2103 0.070 Uiso 1 1 calc R U . . .
C183 C 0.0125(8) 0.1951(6) -0.1457(5) 0.064(3) Uani 1 1 d . U . . .
H183 H -0.0103 0.2279 -0.1607 0.077 Uiso 1 1 calc R U . . .
C184 C 0.0065(8) 0.1947(7) -0.0937(5) 0.071(3) Uani 1 1 d . U . . .
H184 H -0.0190 0.2276 -0.0716 0.086 Uiso 1 1 calc R U . . .
C185 C 0.0391(7) 0.1446(6) -0.0751(5) 0.064(3) Uani 1 1 d . U . . .
H185 H 0.0375 0.1438 -0.0391 0.077 Uiso 1 1 calc R U . . .
N101 N -0.0169(4) -0.0529(4) -0.2303(3) 0.0365(15) Uani 1 1 d . U . . .
N134 N 0.2516(4) 0.0578(3) -0.1960(3) 0.0262(13) Uani 1 1 d . U . . .
N172 N 0.1328(5) -0.0067(4) -0.1272(3) 0.0425(16) Uani 1 1 d . U . . .
N175 N 0.2118(7) -0.1193(6) -0.0479(4) 0.068(2) Uani 1 1 d D U . . .
H175 H 0.265(3) -0.107(7) -0.032(5) 0.103 Uiso 1 1 d D U . . .
N181 N 0.0801(5) 0.0962(4) -0.1577(3) 0.0425(16) Uani 1 1 d . U . . .
O108 O -0.1118(4) -0.1572(3) -0.2721(3) 0.0420(14) Uani 1 1 d . U . . .
O117 O -0.234(2) 0.0824(15) -0.1230(9) 0.066(8) Uiso 0.25 1 d D . P E 1
H117 H -0.1819 0.1081 -0.1195 0.098 Uiso 0.25 1 d R U P E 1
O118 O -0.2627(8) 0.1058(6) -0.2062(4) 0.070(3) Uiso 0.75 1 d D . P E 2
H118 H -0.2302 0.1422 -0.1822 0.105 Uiso 0.75 1 calc R U P E 2
O141 O 0.3543(4) 0.1090(3) -0.2331(2) 0.0272(11) Uani 1 1 d . U . . .
O144 O 0.5924(4) 0.1080(3) -0.0047(2) 0.0344(13) Uani 1 1 d . U . . .
H144 H 0.5902 0.1497 0.0059 0.052 Uiso 1 1 calc R U . . .
O178 O 0.1150(5) 0.0336(4) -0.0417(3) 0.0575(17) Uani 1 1 d . U . . .
Ir2 Ir 0.11712(2) 0.00684(2) -0.20652(2) 0.03171(10) Uani 1 1 d . . . . .
I1 I 0.0614(3) 0.1661(3) 0.14745(18) 0.0828(18) Uani 0.226(3) 1 d . U P F 2
I2 I 0.0955(3) 0.1076(3) 0.10795(16) 0.0807(19) Uani 0.231(4) 1 d . U P G 2
I3 I 0.1062(4) 0.0435(3) 0.0850(2) 0.120(3) Uani 0.243(4) 1 d . U P H 2
I4 I 0.2057(3) 0.1576(2) 0.05755(17) 0.0494(16) Uani 0.158(3) 1 d . U P I 2
I5 I 0.30252(12) 0.1792(2) 0.02140(13) 0.0420(9) Uani 0.566(13) 1 d . U P J 2
I6 I 0.2906(8) 0.2031(6) 0.0093(6) 0.061(3) Uani 0.33(2) 1 d . U P K 2
I7 I 0.2969(16) 0.2079(14) -0.0076(13) 0.071(6) Uani 0.121(18) 1 d . U P L 2
I8 I 0.2311(4) 0.2861(3) -0.0331(2) 0.107(3) Uani 0.270(6) 1 d . U P M 2
I9 I 0.2739(2) 0.24756(16) -0.06262(16) 0.1083(19) Uani 0.502(6) 1 d . U P N 2
I10 I 0.1655(3) 0.37062(19) -0.0884(2) 0.106(2) Uani 0.304(5) 1 d . U P O 2
I11 I 0.2219(4) 0.3333(2) -0.1299(2) 0.138(5) Uani 0.284(6) 1 d . U P P 2
I12 I 0.2942(4) 0.2916(3) -0.15887(18) 0.130(3) Uani 0.323(5) 1 d . U P Q 2
I13 I 0.2931(10) 0.2275(7) -0.1442(6) 0.099(6) Uani 0.085(4) 1 d . U P R 2
I14 I 0.4208(13) 0.3238(9) -0.1603(6) 0.334(11) Uani 0.237(6) 1 d . U P S 2
I15 I 0.2577(17) 0.2578(9) -0.2181(8) 0.211(11) Uani 0.114(5) 1 d . U P T 2
I17 I 0.7810(5) 0.2637(4) -0.0660(4) 0.130(3) Uani 0.209(5) 1 d . . P U 1
I18 I 0.76769(8) 0.25129(6) -0.10091(9) 0.0574(6) Uani 0.791(5) 1 d . . P U 2
O400 O 0.8232(9) 0.2435(6) 0.0252(7) 0.107(5) Uani 0.791(5) 1 d . . P U 1
C300 C 0.770(2) 0.0537(14) -0.3332(12) 0.122(10) Uani 0.6667 1 d . . P . .
H30A H 0.7086 0.0594 -0.3258 0.147 Uiso 0.6667 1 calc R U P . .
H30B H 0.8129 0.0637 -0.2969 0.147 Uiso 0.6667 1 calc R U P . .
Cl1 Cl 0.7547(3) -0.0295(3) -0.3630(2) 0.0826(15) Uani 0.6667 1 d . . P . .
Cl2 Cl 0.8041(8) 0.1157(5) -0.3547(5) 0.173(5) Uani 0.6667 1 d . . P . .
C400 C 0.892(3) 0.3768(16) -0.172(2) 0.20(3) Uani 0.5 1 d . . P . .
H40A H 0.8363 0.3457 -0.1700 0.235 Uiso 0.5 1 calc R U P . .
H40B H 0.9436 0.3748 -0.1433 0.235 Uiso 0.5 1 calc R U P . .
Cl3 Cl 0.8746(5) 0.4483(4) -0.1475(4) 0.096(2) Uani 0.5 1 d . . P . .
Cl4 Cl 0.9147(8) 0.3319(6) -0.2271(5) 0.150(5) Uani 0.5 1 d . . P . .
C500 C 0.324(3) 0.226(2) -0.4451(16) 0.077(11) Uani 0.3333 1 d . . P V 2
H50A H 0.2822 0.1875 -0.4392 0.093 Uiso 0.3333 1 calc R U P V 2
H50B H 0.3874 0.2324 -0.4216 0.093 Uiso 0.3333 1 calc R U P V 2
Cl5 Cl 0.2854(9) 0.2994(6) -0.4263(7) 0.133(6) Uani 0.3333 1 d . . P V 2
Cl6 Cl 0.3292(9) 0.2028(8) -0.5151(5) 0.104(4) Uani 0.3333 1 d . . P V 2

loop_
_atom_site_aniso_label
_atom_site_aniso_U_11
_atom_site_aniso_U_22
_atom_site_aniso_U_33
_atom_site_aniso_U_23
_atom_site_aniso_U_13
_atom_site_aniso_U_12
C2 0.059(4) 0.016(3) 0.066(5) 0.012(3) 0.023(4) 0.004(3)
C3 0.047(4) 0.021(4) 0.060(5) 0.013(3) 0.017(4) 0.005(3)
C4 0.045(4) 0.035(4) 0.072(5) 0.026(4) 0.021(4) 0.005(3)
C5 0.050(5) 0.046(5) 0.092(6) 0.017(4) 0.015(4) 0.000(4)
C6 0.064(5) 0.038(5) 0.094(7) 0.005(5) 0.017(5) -0.001(4)
C7 0.064(4) 0.031(4) 0.077(5) 0.004(4) 0.017(4) 0.005(3)
C9 0.071(5) 0.025(4) 0.061(5) 0.005(4) 0.020(4) 0.012(3)
C10 0.082(5) 0.030(4) 0.059(5) 0.015(3) 0.031(4) 0.027(4)
C11 0.079(5) 0.034(4) 0.055(5) 0.018(4) 0.034(4) 0.027(4)
C12 0.080(6) 0.044(5) 0.064(5) 0.023(4) 0.042(5) 0.025(4)
C13 0.101(7) 0.050(5) 0.076(6) 0.020(4) 0.050(5) 0.032(5)
C14 0.097(6) 0.045(5) 0.059(5) 0.019(4) 0.044(4) 0.033(4)
C15 0.091(6) 0.040(5) 0.060(5) 0.009(4) 0.033(5) 0.022(4)
C16 0.044(5) 0.048(5) 0.075(6) 0.028(4) 0.026(4) 0.010(4)
C18 0.100(9) 0.054(5) 0.068(5) 0.009(4) 0.045(5) 0.027(5)
C19 0.150(13) 0.082(6) 0.073(6) 0.018(5) 0.054(7) 0.026(7)
C20 0.128(13) 0.098(7) 0.074(7) 0.011(5) 0.037(7) 0.037(7)
C21 0.094(9) 0.092(6) 0.064(5) -0.001(5) 0.025(6) 0.033(6)
C22 0.081(8) 0.065(6) 0.068(5) -0.003(4) 0.024(5) 0.034(6)
C23 0.067(7) 0.044(4) 0.063(5) 0.001(4) 0.030(5) 0.015(4)
C24 0.211(16) 0.088(8) 0.103(11) 0.039(7) 0.053(10) 0.026(9)
C25 0.227(16) 0.098(13) 0.146(15) 0.040(12) 0.040(11) 0.047(11)
C26 0.224(18) 0.23(2) 0.21(2) 0.14(2) 0.075(15) 0.031(14)
C27 0.118(10) 0.114(9) 0.066(7) -0.006(6) 0.022(7) 0.052(7)
C28 0.132(10) 0.145(14) 0.095(11) 0.011(10) 0.049(8) 0.070(9)
C29 0.162(13) 0.137(11) 0.133(15) -0.049(10) 0.072(11) 0.008(10)
C30 0.119(9) 0.041(5) 0.072(6) 0.009(4) 0.045(6) 0.026(5)
C31 0.135(10) 0.101(11) 0.183(17) 0.073(12) 0.075(10) 0.029(8)
C32 0.141(11) 0.084(10) 0.107(10) 0.029(8) 0.033(8) 0.040(8)
C34 0.040(4) 0.061(5) 0.065(5) 0.033(4) 0.026(3) 0.033(3)
C35 0.054(5) 0.087(7) 0.105(8) 0.064(7) 0.025(5) 0.039(5)
C36 0.051(5) 0.104(8) 0.111(9) 0.061(7) 0.024(5) 0.043(5)
C37 0.047(5) 0.108(8) 0.088(8) 0.052(6) 0.027(5) 0.045(5)
C38 0.039(4) 0.076(6) 0.070(6) 0.030(5) 0.019(4) 0.028(4)
C39 0.041(4) 0.064(5) 0.052(5) 0.027(4) 0.023(3) 0.031(3)
C41 0.035(3) 0.033(4) 0.037(4) 0.010(3) 0.018(3) 0.018(3)
C42 0.036(3) 0.028(3) 0.034(4) 0.008(3) 0.016(3) 0.015(3)
C43 0.041(4) 0.024(4) 0.037(4) 0.004(3) 0.018(3) 0.013(3)
C44 0.047(4) 0.028(4) 0.042(4) 0.007(3) 0.017(3) 0.013(3)
C45 0.038(4) 0.030(4) 0.037(4) 0.007(3) 0.007(3) 0.010(3)
C46 0.038(4) 0.028(3) 0.031(4) 0.009(3) 0.010(3) 0.014(3)
C47 0.034(4) 0.029(4) 0.033(4) 0.009(3) 0.012(3) 0.013(3)
C48 0.068(9) 0.204(18) 0.227(19) 0.166(17) 0.026(9) 0.058(10)
C50 0.025(4) 0.033(3) 0.032(3) 0.012(3) 0.004(3) 0.007(3)
C51 0.049(5) 0.040(4) 0.033(3) 0.013(3) 0.008(3) 0.016(4)
C52 0.045(5) 0.049(4) 0.033(4) 0.020(3) 0.009(4) 0.014(4)
C53 0.030(4) 0.042(4) 0.039(4) 0.016(3) 0.008(3) 0.014(3)
C54 0.026(4) 0.032(4) 0.036(3) 0.012(3) 0.009(3) 0.012(3)
C55 0.028(4) 0.034(3) 0.034(3) 0.014(3) 0.007(3) 0.014(3)
C56 0.084(7) 0.051(5) 0.037(4) 0.013(4) 0.016(4) 0.031(4)
C57 0.115(9) 0.080(7) 0.068(8) -0.015(6) 0.036(6) 0.002(6)
C58 0.098(8) 0.069(7) 0.055(6) 0.015(5) 0.036(6) 0.040(6)
C59 0.065(5) 0.052(5) 0.042(5) 0.025(4) 0.016(4) 0.029(4)
C60 0.060(6) 0.079(7) 0.060(6) 0.041(5) 0.012(4) 0.030(5)
C61 0.070(6) 0.052(6) 0.073(7) 0.036(5) 0.022(5) 0.024(5)
C62 0.044(4) 0.039(4) 0.031(4) 0.015(3) 0.010(3) 0.021(3)
C63 0.041(5) 0.066(6) 0.032(4) 0.012(4) 0.004(3) 0.018(4)
C64 0.047(5) 0.039(5) 0.035(4) 0.010(4) 0.015(4) 0.014(4)
C66 0.034(4) 0.028(3) 0.046(4) 0.008(3) 0.012(3) 0.013(3)
C67 0.041(5) 0.027(4) 0.042(4) 0.002(3) 0.004(3) 0.014(3)
C69 0.066(6) 0.038(4) 0.049(4) 0.007(3) 0.018(4) 0.021(4)
C70 0.050(5) 0.037(4) 0.046(4) 0.011(3) 0.016(3) 0.020(4)
C72 0.038(4) 0.032(4) 0.049(4) 0.014(3) 0.013(3) 0.015(3)
C73 0.050(5) 0.046(4) 0.064(4) 0.030(3) 0.030(4) 0.029(4)
C75 0.079(7) 0.048(5) 0.087(6) 0.039(4) 0.050(5) 0.041(5)
C76 0.084(7) 0.058(6) 0.101(6) 0.054(5) 0.052(5) 0.049(6)
C77 0.063(6) 0.064(6) 0.094(6) 0.054(5) 0.047(5) 0.036(5)
C78 0.058(6) 0.062(5) 0.075(5) 0.045(4) 0.033(5) 0.030(5)
N1 0.062(4) 0.020(3) 0.054(4) 0.010(3) 0.022(3) 0.014(3)
N33 0.041(4) 0.043(4) 0.054(4) 0.022(3) 0.025(3) 0.029(3)
N65 0.037(4) 0.027(3) 0.047(3) 0.013(3) 0.016(3) 0.014(3)
N68 0.044(4) 0.032(4) 0.048(4) -0.001(3) 0.010(3) 0.012(3)
N74 0.064(5) 0.038(4) 0.064(4) 0.028(3) 0.032(4) 0.031(4)
O8 0.076(4) 0.033(3) 0.078(5) 0.000(3) 0.021(3) 0.014(3)
O17 0.051(4) 0.051(4) 0.063(4) 0.017(3) 0.023(3) 0.021(3)
O40 0.034(3) 0.048(3) 0.045(3) 0.019(3) 0.014(2) 0.018(2)
O49 0.082(11) 0.36(3) 0.36(3) 0.30(3) 0.067(15) 0.099(15)
O71 0.062(4) 0.043(3) 0.046(3) 0.017(3) 0.016(3) 0.027(3)
Ir1 0.0521(2) 0.02623(17) 0.0469(2) 0.01364(15) 0.02258(17) 0.02145(15)
C102 0.028(3) 0.054(4) 0.038(4) 0.026(3) 0.008(3) 0.011(3)
C103 0.029(4) 0.056(5) 0.052(5) 0.026(4) 0.007(3) 0.014(3)
C104 0.027(4) 0.062(4) 0.046(5) 0.024(4) 0.009(3) 0.014(3)
C105 0.024(4) 0.060(4) 0.058(5) 0.022(4) 0.008(4) 0.009(3)
C106 0.027(4) 0.053(5) 0.064(6) 0.024(4) 0.013(4) 0.008(3)
C107 0.025(3) 0.050(4) 0.047(5) 0.023(3) 0.007(3) 0.006(3)
C109 0.020(3) 0.040(4) 0.043(4) 0.019(3) 0.002(3) 0.000(3)
C110 0.024(3) 0.046(4) 0.040(4) 0.024(3) 0.003(3) 0.008(3)
C111 0.026(3) 0.045(4) 0.034(4) 0.024(3) 0.005(3) 0.012(3)
C112 0.023(4) 0.045(4) 0.045(5) 0.021(3) 0.004(3) 0.010(3)
C113 0.025(4) 0.045(4) 0.041(4) 0.017(3) 0.002(3) 0.012(3)
C114 0.027(4) 0.045(4) 0.045(5) 0.019(3) 0.000(3) 0.009(3)
C115 0.030(4) 0.045(4) 0.034(4) 0.020(3) -0.002(3) 0.003(3)
C116 0.042(5) 0.066(6) 0.073(7) 0.028(5) 0.022(5) 0.024(5)
C119 0.030(4) 0.041(4) 0.058(4) 0.009(3) -0.006(3) 0.006(3)
C120 0.034(5) 0.045(4) 0.072(5) 0.022(3) 0.003(4) 0.007(4)
C121 0.048(6) 0.042(4) 0.085(6) 0.015(4) -0.001(5) 0.011(4)
C122 0.058(6) 0.053(5) 0.080(6) 0.005(4) -0.011(5) 0.012(4)
C123 0.080(8) 0.056(5) 0.067(6) -0.006(4) -0.009(5) 0.018(5)
C124 0.058(6) 0.061(5) 0.055(4) 0.003(4) -0.010(4) 0.019(5)
C125 0.107(9) 0.082(7) 0.055(6) 0.009(5) -0.011(5) 0.030(6)
C126 0.133(11) 0.147(14) 0.085(10) 0.043(10) -0.005(8) 0.014(9)
C127 0.164(14) 0.147(14) 0.074(8) 0.023(8) -0.041(9) 0.014(11)
C128 0.085(7) 0.051(5) 0.110(9) -0.005(5) -0.003(6) 0.021(5)
C129 0.093(8) 0.059(8) 0.133(13) -0.005(8) 0.006(7) 0.031(6)
C130 0.108(9) 0.049(7) 0.133(12) -0.007(7) -0.019(8) 0.012(6)
C131 0.054(5) 0.059(6) 0.077(5) 0.035(4) 0.021(4) 0.029(4)
C132 0.056(6) 0.136(12) 0.131(11) 0.083(10) 0.035(6) 0.030(6)
C133 0.059(6) 0.056(6) 0.074(6) 0.037(5) 0.024(4) 0.027(5)
C135 0.019(3) 0.027(4) 0.023(3) 0.007(3) 0.003(2) 0.007(3)
C136 0.021(3) 0.029(4) 0.021(3) 0.011(3) 0.007(2) 0.006(3)
C137 0.019(3) 0.023(3) 0.020(3) 0.001(3) 0.004(2) 0.005(2)
C138 0.018(3) 0.028(4) 0.027(3) 0.007(3) 0.004(3) 0.009(3)
C139 0.022(3) 0.029(4) 0.026(3) 0.009(3) 0.008(2) 0.004(3)
C140 0.025(3) 0.030(4) 0.020(3) 0.009(3) 0.006(2) 0.009(3)
C142 0.026(3) 0.032(4) 0.027(3) 0.013(3) 0.007(2) 0.010(3)
C143 0.027(4) 0.035(4) 0.028(3) 0.013(3) 0.002(3) 0.009(3)
C145 0.032(3) 0.040(4) 0.028(3) 0.012(3) 0.003(3) 0.012(3)
C146 0.030(4) 0.037(4) 0.031(4) 0.010(3) 0.001(3) 0.012(3)
C147 0.032(4) 0.046(5) 0.043(4) 0.012(4) -0.005(3) 0.011(3)
C148 0.047(4) 0.056(5) 0.035(4) 0.014(4) -0.008(3) 0.017(4)
C149 0.054(4) 0.048(5) 0.029(4) 0.010(3) -0.005(3) 0.016(4)
C150 0.043(4) 0.036(4) 0.026(3) 0.011(3) 0.001(3) 0.009(3)
C151 0.079(7) 0.070(5) 0.033(4) 0.020(4) 0.002(4) 0.028(5)
C152 0.119(9) 0.127(8) 0.037(4) 0.034(5) 0.015(5) 0.073(7)
C153 0.070(13) 0.088(11) 0.037(7) 0.023(7) -0.007(7) 0.014(10)
C154 0.033(9) 0.066(10) 0.048(7) 0.022(6) -0.014(6) -0.015(7)
C155 0.079(14) 0.086(13) 0.052(7) 0.038(7) 0.002(7) 0.022(12)
C156 0.123(9) 0.085(6) 0.050(5) 0.034(4) 0.014(5) 0.052(7)
C157 0.112(8) 0.128(8) 0.029(5) 0.023(5) 0.009(5) 0.076(7)
C158 0.125(11) 0.162(10) 0.088(10) -0.012(8) -0.014(8) 0.101(8)
C159 0.129(9) 0.213(16) 0.094(11) 0.082(11) 0.029(7) 0.095(9)
C163 0.155(10) 0.066(7) 0.060(6) 0.033(5) 0.035(6) 0.056(7)
C164 0.204(14) 0.123(13) 0.115(12) 0.058(10) 0.051(10) 0.104(12)
C165 0.205(14) 0.090(10) 0.107(10) 0.016(8) 0.016(9) 0.048(9)
C166 0.083(14) 0.098(11) 0.033(8) 0.024(8) 0.007(9) 0.048(10)
C167 0.093(15) 0.092(11) 0.039(9) 0.024(8) 0.004(9) 0.045(11)
C168 0.126(19) 0.086(12) 0.055(10) 0.036(10) 0.027(13) 0.056(13)
C173 0.030(5) 0.072(5) 0.060(4) 0.035(4) 0.011(4) 0.009(4)
C174 0.043(6) 0.077(6) 0.076(6) 0.043(5) 0.018(4) 0.019(5)
C176 0.058(7) 0.095(7) 0.070(6) 0.047(5) 0.011(5) 0.018(6)
C177 0.031(5) 0.072(5) 0.052(4) 0.030(4) 0.006(4) 0.002(4)
C179 0.018(4) 0.064(4) 0.041(4) 0.014(3) 0.002(3) -0.004(3)
C180 0.022(4) 0.063(5) 0.052(4) 0.015(4) 0.006(3) 0.002(3)
C182 0.052(6) 0.061(5) 0.065(6) 0.022(4) 0.012(5) 0.021(5)
C183 0.049(6) 0.064(6) 0.076(6) 0.016(5) 0.008(5) 0.022(5)
C184 0.056(7) 0.086(7) 0.072(6) 0.017(5) 0.018(5) 0.027(6)
C185 0.034(5) 0.084(6) 0.067(6) 0.011(5) 0.012(4) 0.016(5)
N101 0.013(3) 0.048(3) 0.050(4) 0.021(3) 0.003(3) 0.005(2)
N134 0.014(3) 0.039(4) 0.028(3) 0.017(3) 0.002(2) 0.004(2)
N172 0.018(3) 0.063(4) 0.046(4) 0.024(3) 0.003(3) 0.000(3)
N175 0.048(5) 0.090(6) 0.074(5) 0.045(5) 0.008(4) 0.012(5)
N181 0.021(3) 0.052(4) 0.047(4) 0.013(3) 0.001(3) 0.003(3)
O108 0.021(3) 0.051(3) 0.054(4) 0.020(3) 0.006(2) 0.005(2)
O141 0.027(2) 0.033(3) 0.022(2) 0.012(2) 0.0035(19) 0.005(2)
O144 0.030(3) 0.036(3) 0.033(3) 0.008(2) -0.002(2) 0.011(2)
O178 0.050(4) 0.077(4) 0.043(3) 0.022(3) 0.007(3) 0.008(3)
Ir2 0.01836(16) 0.0439(2) 0.03618(18) 0.01902(15) 0.00422(12) 0.00798(13)
I1 0.063(3) 0.122(4) 0.091(3) 0.068(3) 0.035(2) 0.019(2)
I2 0.094(3) 0.090(4) 0.055(2) 0.029(2) 0.0188(19) 0.001(2)
I3 0.144(5) 0.121(5) 0.096(4) 0.040(3) 0.056(3) -0.010(3)
I4 0.036(2) 0.053(3) 0.052(3) 0.0075(19) 0.0153(18) 0.0004(17)
I5 0.0361(8) 0.0452(14) 0.0448(10) 0.0129(8) 0.0138(6) 0.0075(7)
I6 0.058(3) 0.049(3) 0.068(4) 0.022(3) 0.006(3) -0.006(2)
I7 0.054(5) 0.079(8) 0.069(9) 0.007(7) 0.043(6) -0.017(5)
I8 0.121(4) 0.082(4) 0.095(3) 0.031(3) 0.021(3) -0.039(3)
I9 0.098(2) 0.0767(18) 0.115(3) 0.0612(19) -0.0467(17) -0.0441(15)
I10 0.128(3) 0.056(2) 0.131(4) 0.047(2) 0.015(3) 0.0022(19)
I11 0.171(6) 0.075(3) 0.124(5) 0.067(4) -0.054(5) -0.044(4)
I12 0.168(5) 0.114(4) 0.094(3) 0.035(2) 0.021(3) 0.006(3)
I13 0.100(10) 0.084(9) 0.116(11) 0.033(7) 0.029(7) 0.027(7)
I14 0.37(2) 0.330(18) 0.243(14) 0.096(12) 0.039(13) -0.040(15)
I15 0.29(2) 0.131(13) 0.165(16) 0.017(11) -0.011(14) 0.049(13)
I17 0.132(5) 0.176(7) 0.068(5) -0.008(4) 0.025(4) 0.073(5)
I18 0.0576(6) 0.0483(7) 0.0798(12) 0.0237(6) 0.0285(6) 0.0290(5)
O400 0.089(9) 0.088(8) 0.203(15) 0.111(10) 0.066(9) 0.036(7)
C300 0.14(2) 0.14(2) 0.15(2) 0.08(2) 0.10(2) 0.06(2)
Cl1 0.055(3) 0.129(5) 0.069(3) 0.032(3) 0.019(2) 0.032(3)
Cl2 0.264(12) 0.153(7) 0.220(10) 0.118(7) 0.178(10) 0.127(8)
C400 0.24(5) 0.059(19) 0.26(5) -0.05(3) 0.20(5) -0.05(2)
Cl3 0.076(5) 0.077(4) 0.154(7) 0.041(5) 0.043(5) 0.040(4)
Cl4 0.124(8) 0.145(9) 0.139(8) -0.004(7) 0.069(7) -0.045(7)
C500 0.06(2) 0.08(3) 0.08(3) 0.02(2) -0.006(19) -0.001(19)
Cl5 0.075(8) 0.065(7) 0.196(15) -0.028(8) -0.015(8) 0.012(6)
Cl6 0.085(8) 0.147(11) 0.084(7) 0.041(8) 0.030(6) 0.019(7)

loop_
_atom_type_symbol
_atom_type_description
_atom_type_scat_dispersion_real
_atom_type_scat_dispersion_imag
_atom_type_scat_source
C C 0.0033 0.0016 'International Tables Vol C Tables 4.2.6.8 and 6.1.1.4'
H H 0.0000 0.0000 'International Tables Vol C Tables 4.2.6.8 and 6.1.1.4'
Cl Cl 0.1484 0.1585 'International Tables Vol C Tables 4.2.6.8 and 6.1.1.4'
I I -0.4742 1.8119 'International Tables Vol C Tables 4.2.6.8 and 6.1.1.4'
Ir Ir -1.4442 7.9887 'International Tables Vol C Tables 4.2.6.8 and 6.1.1.4'
N N 0.0061 0.0033 'International Tables Vol C Tables 4.2.6.8 and 6.1.1.4'
O O 0.0106 0.0060 'International Tables Vol C Tables 4.2.6.8 and 6.1.1.4'

loop_
_geom_angle_atom_site_label_1
_geom_angle_atom_site_label_2
_geom_angle_atom_site_label_3
_geom_angle
C7 C2 C3 120.4(10)
C7 C2 N1 107.9(9)
C3 C2 N1 131.5(9)
C2 C3 C4 118.2(9)
C2 C3 H3 120.9
C4 C3 H3 120.9
C3 C4 C5 118.9(10)
C3 C4 C16 120.8(9)
C5 C4 C16 120.2(9)
C6 C5 C4 122.6(11)
C6 C5 H5 118.7
C4 C5 H5 118.7
C7 C6 C5 117.1(11)
C7 C6 H6 121.5
C5 C6 H6 121.5
C6 C7 C2 122.8(11)
C6 C7 O8 129.5(10)
C2 C7 O8 107.6(9)
N1 C9 O8 112.7(9)
N1 C9 C10 120.5(10)
O8 C9 C10 126.7(9)
C15 C10 C11 122.5(10)
C15 C10 C9 126.0(11)
C11 C10 C9 111.5(9)
C12 C11 C10 116.5(9)
C12 C11 Ir1 128.9(9)
C10 C11 Ir1 114.6(7)
C13 C12 C11 122.1(12)
C13 C12 H12 118.9
C11 C12 H12 118.9
C12 C13 C14 120.2(12)
C12 C13 H13 119.9
C14 C13 H13 119.9
C15 C14 C13 120.1(10)
C15 C14 C18 118.5(12)
C13 C14 C18 121.3(11)
C14 C15 C10 118.5(12)
C14 C15 H15 120.7
C10 C15 H15 120.7
O17 C16 C4 110.5(8)
O17 C16 H16M 109.5
C4 C16 H16M 109.5
O17 C16 H16N 109.5
C4 C16 H16N 109.5
H16M C16 H16N 108.1
C19 C18 C23 120.4(11)
C19 C18 C14 120.2(11)
C23 C18 C14 119.3(10)
C20 C19 C18 119.4(14)
C20 C19 C24 118.7(15)
C18 C19 C24 121.8(13)
C19 C20 C21 121.2(15)
C19 C20 H20 119.4
C21 C20 H20 119.4
C20 C21 C22 119.8(12)
C20 C21 C27 119.3(14)
C22 C21 C27 120.6(14)
C21 C22 C23 120.7(13)
C21 C22 H22 119.7
C23 C22 H22 119.7
C22 C23 C18 118.5(11)
C22 C23 C30 120.5(11)
C18 C23 C30 121.0(9)
C25 C24 C26 109.3(19)
C25 C24 C19 108.2(17)
C26 C24 C19 108.8(19)
C25 C24 H24 110.2
C26 C24 H24 110.2
C19 C24 H24 110.2
C24 C25 H25A 109.5
C24 C25 H25B 109.5
H25A C25 H25B 109.5
C24 C25 H25C 109.5
H25A C25 H25C 109.5
H25B C25 H25C 109.5
C24 C26 H26A 109.5
C24 C26 H26B 109.5
H26A C26 H26B 109.5
C24 C26 H26C 109.5
H26A C26 H26C 109.5
H26B C26 H26C 109.5
C29 C27 C28 115.3(18)
C29 C27 C21 112.6(15)
C28 C27 C21 111.0(13)
C29 C27 H27 105.7
C28 C27 H27 105.7
C21 C27 H27 105.7
C27 C28 H28A 109.5
C27 C28 H28B 109.5
H28A C28 H28B 109.5
C27 C28 H28C 109.5
H28A C28 H28C 109.5
H28B C28 H28C 109.5
C27 C29 H29A 109.5
C27 C29 H29B 109.5
H29A C29 H29B 109.5
C27 C29 H29C 109.5
H29A C29 H29C 109.5
H29B C29 H29C 109.5
C32 C30 C23 114.2(11)
C32 C30 C31 108.5(12)
C23 C30 C31 110.9(13)
C32 C30 H30 107.6
C23 C30 H30 107.6
C31 C30 H30 107.6
C30 C31 H31A 109.5
C30 C31 H31B 109.5
H31A C31 H31B 109.5
C30 C31 H31C 109.5
H31A C31 H31C 109.5
H31B C31 H31C 109.5
C30 C32 H32A 109.5
C30 C32 H32B 109.5
H32A C32 H32B 109.5
C30 C32 H32C 109.5
H32A C32 H32C 109.5
H32B C32 H32C 109.5
C35 C34 C39 119.2(10)
C35 C34 N33 134.3(10)
C39 C34 N33 106.5(8)
C34 C35 C36 117.2(11)
C34 C35 H35 121.4
C36 C35 H35 121.4
C37 C36 C35 123.4(11)
C37 C36 C48 117.8(12)
C35 C36 C48 118.8(13)
C36 C37 C38 121.1(11)
C36 C37 H37 119.4
C38 C37 H37 119.4
C39 C38 C37 114.6(11)
C39 C38 H38 122.7
C37 C38 H38 122.7
C34 C39 C38 124.4(9)
C34 C39 O40 108.2(8)
C38 C39 O40 127.4(9)
N33 C41 O40 113.6(7)
N33 C41 C42 120.3(8)
O40 C41 C42 126.2(7)
C47 C42 C43 122.4(8)
C47 C42 C41 125.1(8)
C43 C42 C41 112.4(7)
C44 C43 C42 116.3(8)
C44 C43 Ir1 129.7(6)
C42 C43 Ir1 113.9(6)
C43 C44 C45 120.8(8)
C43 C44 H44 119.6
C45 C44 H44 119.6
C46 C45 C44 122.7(8)
C46 C45 H45 118.7
C44 C45 H45 118.7
C47 C46 C45 118.3(7)
C47 C46 C50 122.5(7)
C45 C46 C50 119.0(7)
C46 C47 C42 119.5(8)
C46 C47 H47 120.3
C42 C47 H47 120.3
O50 C48 C36 122(3)
O49 C48 C36 116.8(15)
O49 C48 H48A 108.1
C36 C48 H48A 108.1
O49 C48 H48B 108.1
C36 C48 H48B 108.1
H48A C48 H48B 107.3
O50 C48 H48C 106.8
C36 C48 H48C 106.8
O50 C48 H48D 106.8
C36 C48 H48D 106.8
H48C C48 H48D 106.7
C51 C50 C55 120.5(7)
C51 C50 C46 121.4(7)
C55 C50 C46 118.0(7)
C50 C51 C52 117.6(8)
C50 C51 C56 121.1(8)
C52 C51 C56 121.3(8)
C53 C52 C51 122.9(8)
C53 C52 H52 118.5
C51 C52 H52 118.5
C52 C53 C54 117.7(8)
C52 C53 C59 122.2(8)
C54 C53 C59 120.1(8)
C53 C54 C55 122.1(8)
C53 C54 H54 119.0
C55 C54 H54 119.0
C54 C55 C50 119.1(7)
C54 C55 C62 119.1(7)
C50 C55 C62 121.8(7)
C57 C56 C58 110.6(10)
C57 C56 C51 111.9(10)
C58 C56 C51 113.6(9)
C57 C56 H56 106.8
C58 C56 H56 106.8
C51 C56 H56 106.8
C56 C57 H57A 109.5
C56 C57 H57B 109.5
H57A C57 H57B 109.5
C56 C57 H57C 109.5
H57A C57 H57C 109.5
H57B C57 H57C 109.5
C56 C58 H58A 109.5
C56 C58 H58B 109.5
H58A C58 H58B 109.5
C56 C58 H58C 109.5
H58A C58 H58C 109.5
H58B C58 H58C 109.5
C61 C59 C60 112.9(9)
C61 C59 C53 110.3(8)
C60 C59 C53 111.4(9)
C61 C59 H59 107.3
C60 C59 H59 107.3
C53 C59 H59 107.3
C59 C60 H60A 109.5
C59 C60 H60B 109.5
H60A C60 H60B 109.5
C59 C60 H60C 109.5
H60A C60 H60C 109.5
H60B C60 H60C 109.5
C59 C61 H61A 109.5
C59 C61 H61B 109.5
H61A C61 H61B 109.5
C59 C61 H61C 109.5
H61A C61 H61C 109.5
H61B C61 H61C 109.5
C64 C62 C63 112.1(7)
C64 C62 C55 110.9(7)
C63 C62 C55 110.0(7)
C64 C62 H62 107.9
C63 C62 H62 107.9
C55 C62 H62 107.9
C62 C63 H63A 109.5
C62 C63 H63B 109.5
H63A C63 H63B 109.5
C62 C63 H63C 109.5
H63A C63 H63C 109.5
H63B C63 H63C 109.5
C62 C64 H64A 109.5
C62 C64 H64B 109.5
H64A C64 H64B 109.5
C62 C64 H64C 109.5
H64A C64 H64C 109.5
H64B C64 H64C 109.5
C70 C66 N65 107.7(7)
C70 C66 C67 111.6(7)
N65 C66 C67 140.6(8)
N68 C67 C66 101.2(7)
N68 C67 H67A 111.5
C66 C67 H67A 111.5
N68 C67 H67B 111.5
C66 C67 H67B 111.5
H67A C67 H67B 109.3
C70 C69 N68 100.8(7)
C70 C69 H69A 111.6
N68 C69 H69A 111.6
C70 C69 H69B 111.6
N68 C69 H69B 111.6
H69A C69 H69B 109.4
C66 C70 O71 110.2(7)
C66 C70 C69 112.7(8)
O71 C70 C69 136.7(9)
N65 C72 O71 114.0(7)
N65 C72 C73 121.3(8)
O71 C72 C73 124.6(8)
N74 C73 C78 123.9(9)
N74 C73 C72 112.4(8)
C78 C73 C72 123.7(10)
N74 C75 C76 123.0(11)
N74 C75 H75 118.5
C76 C75 H75 118.5
C77 C76 C75 119.3(10)
C77 C76 H76 120.3
C75 C76 H76 120.3
C76 C77 C78 119.1(11)
C76 C77 H77 120.5
C78 C77 H77 120.5
C73 C78 C77 117.7(11)
C73 C78 H78 121.1
C77 C78 H78 121.1
C9 N1 C2 106.0(8)
C9 N1 Ir1 112.3(7)
C2 N1 Ir1 141.0(6)
C41 N33 C34 106.4(8)
C41 N33 Ir1 113.1(6)
C34 N33 Ir1 140.5(6)
C72 N65 C66 104.7(7)
C72 N65 Ir1 113.2(5)
C66 N65 Ir1 142.1(6)
C67 N68 C69 110.1(7)
C67 N68 H68 106(9)
C69 N68 H68 109(9)
C75 N74 C73 117.0(9)
C75 N74 Ir1 126.7(7)
C73 N74 Ir1 115.3(6)
C9 O8 C7 105.8(8)
C16 O17 H17 109.5
C41 O40 C39 105.4(7)
C48 O49 H49 109.5
C48 O50 H50 109.5
C72 O71 C70 103.4(7)
C11 Ir1 C43 90.3(3)
C11 Ir1 N1 81.1(4)
C43 Ir1 N1 91.6(3)
C11 Ir1 N33 93.1(4)
C43 Ir1 N33 80.3(3)
N1 Ir1 N33 170.1(3)
C11 Ir1 N65 171.3(3)
C43 Ir1 N65 98.0(3)
N1 Ir1 N65 96.2(3)
N33 Ir1 N65 90.7(3)
C11 Ir1 N74 95.4(3)
C43 Ir1 N74 171.1(3)
N1 Ir1 N74 96.0(3)
N33 Ir1 N74 92.6(3)
N65 Ir1 N74 76.6(3)
C103 C102 C107 121.4(8)
C103 C102 N101 133.5(9)
C107 C102 N101 105.1(8)
C102 C103 C104 116.0(9)
C102 C103 H103 122.0
C104 C103 H103 122.0
C105 C104 C103 121.2(9)
C105 C104 C116 121.5(8)
C103 C104 C116 117.3(9)
C106 C105 C104 123.0(9)
C106 C105 H105 118.5
C104 C105 H105 118.5
C105 C106 C107 115.0(9)
C105 C106 H106 122.5
C107 C106 H106 122.5
O108 C107 C102 110.8(7)
O108 C107 C106 125.8(8)
C102 C107 C106 123.5(9)
N101 C109 O108 113.9(7)
N101 C109 C110 120.5(7)
O108 C109 C110 125.6(8)
C115 C110 C111 124.5(8)
C115 C110 C109 124.6(8)
C111 C110 C109 110.8(8)
C112 C111 C110 114.7(8)
C112 C111 Ir2 129.6(6)
C110 C111 Ir2 115.6(6)
C111 C112 C113 121.8(8)
C111 C112 H112 119.1
C113 C112 H112 119.1
C112 C113 C114 121.6(8)
C112 C113 H113 119.2
C114 C113 H113 119.2
C115 C114 C113 118.1(8)
C115 C114 C119 122.1(8)
C113 C114 C119 119.6(8)
C114 C115 C110 119.3(8)
C114 C115 H115 120.3
C110 C115 H115 120.3
O118 C116 C104 108.2(9)
O117 C116 C104 110.6(14)
O117 C116 H11A 109.5
C104 C116 H11A 109.5
O117 C116 H11B 109.5
C104 C116 H11B 109.5
H11A C116 H11B 108.1
O118 C116 H11C 110.1
C104 C116 H11C 110.1
O118 C116 H11D 110.1
C104 C116 H11D 110.1
H11C C116 H11D 108.4
C124 C119 C120 120.9(10)
C124 C119 C114 121.9(9)
C120 C119 C114 117.1(9)
C121 C120 C119 118.2(11)
C121 C120 C131 120.0(10)
C119 C120 C131 121.8(9)
C122 C121 C120 122.5(12)
C122 C121 H121 118.8
C120 C121 H121 118.8
C121 C122 C123 118.9(11)
C121 C122 C128 122.1(13)
C123 C122 C128 119.0(13)
C122 C123 C124 121.9(12)
C122 C123 H123 119.1
C124 C123 H123 119.1
C119 C124 C123 117.5(11)
C119 C124 C125 120.0(10)
C123 C124 C125 122.5(11)
C126 C125 C127 111.5(15)
C126 C125 C124 113.5(13)
C127 C125 C124 111.4(13)
C126 C125 H125 106.6
C127 C125 H125 106.6
C124 C125 H125 106.6
C125 C126 H12A 109.5
C125 C126 H12B 109.5
H12A C126 H12B 109.5
C125 C126 H12C 109.5
H12A C126 H12C 109.5
H12B C126 H12C 109.5
C125 C127 H12D 109.5
C125 C127 H12E 109.5
H12D C127 H12E 109.5
C125 C127 H12F 109.5
H12D C127 H12F 109.5
H12E C127 H12F 109.5
C129 C128 C130 117.3(14)
C129 C128 C122 112.2(12)
C130 C128 C122 112.3(11)
C129 C128 H128 104.5
C130 C128 H128 104.5
C122 C128 H128 104.5
C128 C129 H12G 109.5
C128 C129 H12H 109.5
H12G C129 H12H 109.5
C128 C129 H12I 109.5
H12G C129 H12I 109.5
H12H C129 H12I 109.5
C128 C130 H13A 109.5
C128 C130 H13B 109.5
H13A C130 H13B 109.5
C128 C130 H13C 109.5
H13A C130 H13C 109.5
H13B C130 H13C 109.5
C120 C131 C133 113.4(9)
C120 C131 C132 110.8(11)
C133 C131 C132 110.2(10)
C120 C131 H131 107.4
C133 C131 H131 107.4
C132 C131 H131 107.4
C131 C132 H13D 109.5
C131 C132 H13E 109.5
H13D C132 H13E 109.5
C131 C132 H13F 109.5
H13D C132 H13F 109.5
H13E C132 H13F 109.5
C131 C133 H13G 109.5
C131 C133 H13H 109.5
H13G C133 H13H 109.5
C131 C133 H13I 109.5
H13G C133 H13I 109.5
H13H C133 H13I 109.5
C136 C135 C140 120.1(7)
C136 C135 N134 132.7(7)
C140 C135 N134 107.2(6)
C137 C136 C135 117.7(7)
C137 C136 H136 121.2
C135 C136 H136 121.2
C136 C137 C138 120.8(7)
C136 C137 C143 118.9(6)
C138 C137 C143 120.3(6)
C139 C138 C137 121.9(7)
C139 C138 H138 119.0
C137 C138 H138 119.0
C140 C139 C138 116.2(7)
C140 C139 H139 121.9
C138 C139 H139 121.9
C139 C140 O141 129.2(7)
C139 C140 C135 123.2(7)
O141 C140 C135 107.6(6)
N134 C142 O141 114.8(6)
N134 C142 C145 119.2(7)
O141 C142 C145 125.9(7)
O144 C143 C137 113.9(6)
O144 C143 H14A 108.8
C137 C143 H14A 108.8
O144 C143 H14B 108.8
C137 C143 H14B 108.8
H14A C143 H14B 107.7
C150 C145 C146 124.6(7)
C150 C145 C142 124.2(8)
C146 C145 C142 111.3(7)
C147 C146 C145 115.0(8)
C147 C146 Ir2 129.3(7)
C145 C146 Ir2 115.5(6)
C148 C147 C146 119.8(9)
C148 C147 H147 120.1
C146 C147 H147 120.1
C149 C148 C147 123.7(8)
C149 C148 H148 118.1
C147 C148 H148 118.1
C148 C149 C150 118.7(9)
C148 C149 C151 119.9(9)
C150 C149 C151 121.3(10)
C149 C150 C145 118.2(9)
C149 C150 H150 120.9
C145 C150 H150 120.9
C152 C151 C156 121.3(11)
C152 C151 C149 118.9(10)
C156 C151 C149 119.7(10)
C151 C152 C153 120.9(15)
C151 C152 C157 123.8(11)
C153 C152 C157 112.1(15)
C151 C152 C166 114.3(14)
C157 C152 C166 118.3(14)
C152 C153 C154 116(2)
C152 C153 H153 122.1
C154 C153 H153 122.1
C155 C154 C153 120(2)
C155 C154 C160 119(2)
C153 C154 C160 120(2)
C154 C155 C156 122(2)
C154 C155 H155 119.0
C156 C155 H155 119.0
C155 C156 C151 114.3(15)
C155 C156 C163 120.2(16)
C151 C156 C163 122.2(10)
C151 C156 C168 117.0(15)
C163 C156 C168 117.5(15)
C158 C157 C152 111.8(11)
C158 C157 C159 108.0(13)
C152 C157 C159 113.6(15)
C158 C157 H157 107.7
C152 C157 H157 107.7
C159 C157 H157 107.7
C157 C158 H15A 109.5
C157 C158 H15B 109.5
H15A C158 H15B 109.5
C157 C158 H15C 109.5
H15A C158 H15C 109.5
H15B C158 H15C 109.5
C157 C159 H15D 109.5
C157 C159 H15E 109.5
H15D C159 H15E 109.5
C157 C159 H15F 109.5
H15D C159 H15F 109.5
H15E C159 H15F 109.5
C161 C160 C162 131(3)
C161 C160 C154 117(2)
C162 C160 C154 111.1(18)
C161 C160 H160 93.2
C162 C160 H160 93.2
C154 C160 H160 93.2
C160 C161 H16A 109.5
C160 C161 H16B 109.5
H16A C161 H16B 109.5
C160 C161 H16C 109.5
H16A C161 H16C 109.5
H16B C161 H16C 109.5
C160 C162 H16D 109.5
C160 C162 H16E 109.5
H16D C162 H16E 109.5
C160 C162 H16F 109.5
H16D C162 H16F 109.5
H16E C162 H16F 109.5
C164 C163 C156 115.7(12)
C164 C163 C165 107.2(14)
C156 C163 C165 109.0(15)
C164 C163 H163 108.2
C156 C163 H163 108.2
C165 C163 H163 108.2
C163 C164 H16G 109.5
C163 C164 H16H 109.5
H16G C164 H16H 109.5
C163 C164 H16I 109.5
H16G C164 H16I 109.5
H16H C164 H16I 109.5
C163 C165 H16J 109.5
C163 C165 H16K 109.5
H16J C165 H16K 109.5
C163 C165 H16L 109.5
H16J C165 H16L 109.5
H16K C165 H16L 109.5
C167 C166 C152 121(2)
C167 C166 H166 119.6
C152 C166 H166 119.6
C168 C167 C166 119(2)
C168 C167 C169 121(3)
C166 C167 C169 119(2)
C167 C168 C156 124(2)
C167 C168 H168 118.2
C156 C168 H168 118.2
C170 C169 C171 139(4)
C170 C169 C167 102(3)
C171 C169 C167 119(3)
C170 C169 H169 90.3
C171 C169 H169 90.3
C167 C169 H169 90.3
C169 C170 H17A 109.5
C169 C170 H17B 109.5
H17A C170 H17B 109.5
C169 C170 H17C 109.5
H17A C170 H17C 109.5
H17B C170 H17C 109.5
C169 C171 H17X 109.5
C169 C171 H17Y 109.5
H17X C171 H17Y 109.5
C169 C171 H17Z 109.5
H17X C171 H17Z 109.5
H17Y C171 H17Z 109.5
C177 C173 N172 108.3(10)
C177 C173 C174 110.1(9)
N172 C173 C174 141.3(10)
C173 C174 N175 103.6(10)
C173 C174 H17D 111.0
N175 C174 H17D 111.0
C173 C174 H17E 111.0
N175 C174 H17E 111.0
H17D C174 H17E 109.0
C177 C176 N175 102.2(9)
C177 C176 H17F 111.3
N175 C176 H17F 111.3
C177 C176 H17G 111.3
N175 C176 H17G 111.3
H17F C176 H17G 109.2
C173 C177 O178 109.3(9)
C173 C177 C176 112.7(11)
O178 C177 C176 137.4(10)
N172 C179 O178 112.4(9)
N172 C179 C180 123.3(9)
O178 C179 C180 124.3(9)
N181 C180 C185 121.5(10)
N181 C180 C179 112.4(9)
C185 C180 C179 126.1(10)
N181 C182 C183 122.7(11)
N181 C182 H182 118.7
C183 C182 H182 118.7
C184 C183 C182 119.3(12)
C184 C183 H183 120.4
C182 C183 H183 120.4
C185 C184 C183 117.2(12)
C185 C184 H184 121.4
C183 C184 H184 121.4
C180 C185 C184 121.7(12)
C180 C185 H185 119.1
C184 C185 H185 119.1
C109 N101 C102 107.0(7)
C109 N101 Ir2 113.8(5)
C102 N101 Ir2 139.2(6)
C142 N134 C135 105.1(6)
C142 N134 Ir2 114.0(5)
C135 N134 Ir2 140.5(5)
C179 N172 C173 105.9(8)
C179 N172 Ir2 111.6(6)
C173 N172 Ir2 142.5(7)
C176 N175 C174 109.3(9)
C176 N175 H175 100(10)
C174 N175 H175 116(10)
C180 N181 C182 117.6(9)
C180 N181 Ir2 115.8(7)
C182 N181 Ir2 126.1(7)
C109 O108 C107 103.3(7)
C116 O117 H117 109.0
C116 O118 H118 109.5
C142 O141 C140 105.3(5)
C143 O144 H144 109.5
C177 O178 C179 104.0(8)
C146 Ir2 C111 91.1(3)
C146 Ir2 N134 79.9(3)
C111 Ir2 N134 93.8(3)
C146 Ir2 N101 93.5(3)
C111 Ir2 N101 79.2(3)
N134 Ir2 N101 170.3(3)
C146 Ir2 N172 172.0(3)
C111 Ir2 N172 96.6(3)
N134 Ir2 N172 97.4(2)
N101 Ir2 N172 90.0(3)
C146 Ir2 N181 96.5(3)
C111 Ir2 N181 169.9(3)
N134 Ir2 N181 94.0(3)
N101 Ir2 N181 93.8(3)
N172 Ir2 N181 76.1(3)
Cl2 C300 Cl1 128.8(17)
Cl2 C300 H30A 105.1
Cl1 C300 H30A 105.1
Cl2 C300 H30B 105.1
Cl1 C300 H30B 105.1
H30A C300 H30B 105.9
Cl3 C400 Cl4 140(4)
Cl3 C400 H40A 102.0
Cl4 C400 H40A 102.0
Cl3 C400 H40B 102.0
Cl4 C400 H40B 102.0
H40A C400 H40B 104.8
Cl5 C500 Cl6 112(2)
Cl5 C500 H50A 109.3
Cl6 C500 H50A 109.3
Cl5 C500 H50B 109.3
Cl6 C500 H50B 109.3
H50A C500 H50B 107.9

loop_
_geom_bond_atom_site_label_1
_geom_bond_atom_site_label_2
_geom_bond_distance
C2 C7 1.385(14)
C2 C3 1.389(13)
C2 N1 1.392(12)
C3 C4 1.390(13)
C3 H3 0.9500
C4 C5 1.420(15)
C4 C16 1.496(14)
C5 C6 1.363(16)
C5 H5 0.9500
C6 C7 1.360(16)
C6 H6 0.9500
C7 O8 1.387(13)
C9 N1 1.331(12)
C9 O8 1.351(13)
C9 C10 1.428(15)
C10 C15 1.407(14)
C10 C11 1.415(15)
C11 C12 1.389(14)
C11 Ir1 2.010(9)
C12 C13 1.370(15)
C12 H12 0.9500
C13 C14 1.413(18)
C13 H13 0.9500
C14 C15 1.370(16)
C14 C18 1.512(14)
C15 H15 0.9500
C16 O17 1.403(12)
C16 H16M 0.9900
C16 H16N 0.9900
C18 C19 1.409(18)
C18 C23 1.410(16)
C19 C20 1.376(19)
C19 C24 1.55(2)
C20 C21 1.38(2)
C20 H20 0.9500
C21 C22 1.396(19)
C21 C27 1.550(18)
C22 C23 1.398(14)
C22 H22 0.9500
C23 C30 1.496(17)
C24 C25 1.50(3)
C24 C26 1.53(3)
C24 H24 1.0000
C25 H25A 0.9800
C25 H25B 0.9800
C25 H25C 0.9800
C26 H26A 0.9800
C26 H26B 0.9800
C26 H26C 0.9800
C27 C29 1.39(2)
C27 C28 1.48(2)
C27 H27 1.0000
C28 H28A 0.9800
C28 H28B 0.9800
C28 H28C 0.9800
C29 H29A 0.9800
C29 H29B 0.9800
C29 H29C 0.9800
C30 C32 1.48(2)
C30 C31 1.57(2)
C30 H30 1.0000
C31 H31A 0.9800
C31 H31B 0.9800
C31 H31C 0.9800
C32 H32A 0.9800
C32 H32B 0.9800
C32 H32C 0.9800
C34 C35 1.362(14)
C34 C39 1.372(14)
C34 N33 1.415(12)
C35 C36 1.384(17)
C35 H35 0.9500
C36 C37 1.342(18)
C36 C48 1.540(18)
C37 C38 1.391(15)
C37 H37 0.9500
C38 C39 1.390(14)
C38 H38 0.9500
C39 O40 1.400(11)
C41 N33 1.309(11)
C41 O40 1.334(10)
C41 C42 1.423(11)
C42 C47 1.408(11)
C42 C43 1.421(12)
C43 C44 1.386(12)
C43 Ir1 2.025(8)
C44 C45 1.390(12)
C44 H44 0.9500
C45 C46 1.385(12)
C45 H45 0.9500
C46 C47 1.380(11)
C46 C50 1.506(11)
C47 H47 0.9500
C48 O50 1.26(2)
C48 O49 1.26(2)
C48 H48A 0.9900
C48 H48B 0.9900
C48 H48C 0.9900
C48 H48D 0.9900
C50 C51 1.394(12)
C50 C55 1.414(11)
C51 C52 1.414(12)
C51 C56 1.522(13)
C52 C53 1.383(12)
C52 H52 0.9500
C53 C54 1.386(11)
C53 C59 1.528(12)
C54 C55 1.388(11)
C54 H54 0.9500
C55 C62 1.537(11)
C56 C57 1.476(17)
C56 C58 1.517(15)
C56 H56 1.0000
C57 H57A 0.9800
C57 H57B 0.9800
C57 H57C 0.9800
C58 H58A 0.9800
C58 H58B 0.9800
C58 H58C 0.9800
C59 C61 1.499(15)
C59 C60 1.502(14)
C59 H59 1.0000
C60 H60A 0.9800
C60 H60B 0.9800
C60 H60C 0.9800
C61 H61A 0.9800
C61 H61B 0.9800
C61 H61C 0.9800
C62 C64 1.513(12)
C62 C63 1.531(13)
C62 H62 1.0000
C63 H63A 0.9800
C63 H63B 0.9800
C63 H63C 0.9800
C64 H64A 0.9800
C64 H64B 0.9800
C64 H64C 0.9800
C66 C70 1.331(13)
C66 N65 1.393(10)
C66 C67 1.494(11)
C67 N68 1.492(11)
C67 H67A 0.9900
C67 H67B 0.9900
C69 C70 1.477(12)
C69 N68 1.500(13)
C69 H69A 0.9900
C69 H69B 0.9900
C70 O71 1.372(10)
C72 N65 1.313(11)
C72 O71 1.344(11)
C72 C73 1.458(12)
C73 N74 1.339(13)
C73 C78 1.372(14)
C75 N74 1.325(11)
C75 C76 1.379(15)
C75 H75 0.9500
C76 C77 1.357(17)
C76 H76 0.9500
C77 C78 1.385(14)
C77 H77 0.9500
C78 H78 0.9500
N1 Ir1 2.032(8)
N33 Ir1 2.053(8)
N65 Ir1 2.118(7)
N68 H68 0.781(10)
N74 Ir1 2.164(7)
O17 H17 0.8400
O49 H49 0.8400
O50 H50 0.8400
C102 C103 1.372(13)
C102 C107 1.379(13)
C102 N101 1.397(10)
C103 C104 1.406(12)
C103 H103 0.9500
C104 C105 1.396(14)
C104 C116 1.522(14)
C105 C106 1.356(14)
C105 H105 0.9500
C106 C107 1.396(12)
C106 H106 0.9500
C107 O108 1.375(11)
C109 N101 1.308(11)
C109 O108 1.355(9)
C109 C110 1.431(12)
C110 C115 1.379(12)
C110 C111 1.415(12)
C111 C112 1.385(11)
C111 Ir2 2.033(9)
C112 C113 1.390(12)
C112 H112 0.9500
C113 C114 1.400(12)
C113 H113 0.9500
C114 C115 1.375(12)
C114 C119 1.513(13)
C115 H115 0.9500
C116 O118 1.438(13)
C116 O117 1.46(2)
C116 H11A 0.9900
C116 H11B 0.9900
C116 H11C 0.9900
C116 H11D 0.9900
C119 C124 1.401(15)
C119 C120 1.412(14)
C120 C121 1.398(14)
C120 C131 1.510(16)
C121 C122 1.358(17)
C121 H121 0.9500
C122 C123 1.387(18)
C122 C128 1.545(17)
C123 C124 1.417(16)
C123 H123 0.9500
C124 C125 1.532(18)
C125 C126 1.49(2)
C125 C127 1.513(19)
C125 H125 1.0000
C126 H12A 0.9800
C126 H12B 0.9800
C126 H12C 0.9800
C127 H12D 0.9800
C127 H12E 0.9800
C127 H12F 0.9800
C128 C129 1.47(2)
C128 C130 1.493(18)
C128 H128 1.0000
C129 H12G 0.9800
C129 H12H 0.9800
C129 H12I 0.9800
C130 H13A 0.9800
C130 H13B 0.9800
C130 H13C 0.9800
C131 C133 1.523(15)
C131 C132 1.523(16)
C131 H131 1.0000
C132 H13D 0.9800
C132 H13E 0.9800
C132 H13F 0.9800
C133 H13G 0.9800
C133 H13H 0.9800
C133 H13I 0.9800
C135 C136 1.382(10)
C135 C140 1.400(10)
C135 N134 1.408(9)
C136 C137 1.377(10)
C136 H136 0.9500
C137 C138 1.401(10)
C137 C143 1.520(10)
C138 C139 1.383(10)
C138 H138 0.9500
C139 C140 1.358(10)
C139 H139 0.9500
C140 O141 1.391(8)
C142 N134 1.321(9)
C142 O141 1.333(9)
C142 C145 1.442(11)
C143 O144 1.407(9)
C143 H14A 0.9900
C143 H14B 0.9900
C145 C150 1.393(11)
C145 C146 1.414(12)
C146 C147 1.410(11)
C146 Ir2 2.016(8)
C147 C148 1.392(13)
C147 H147 0.9500
C148 C149 1.364(14)
C148 H148 0.9500
C149 C150 1.388(12)
C149 C151 1.495(14)
C150 H150 0.9500
C151 C152 1.361(16)
C151 C156 1.434(16)
C152 C153 1.41(2)
C152 C157 1.479(18)
C152 C166 1.64(3)
C153 C154 1.44(3)
C153 H153 0.9500
C154 C155 1.39(3)
C154 C160 1.56(3)
C155 C156 1.41(3)
C155 H155 0.9500
C156 C163 1.500(18)
C156 C168 1.50(3)
C157 C158 1.47(2)
C157 C159 1.54(2)
C157 H157 1.0000
C158 H15A 0.9800
C158 H15B 0.9800
C158 H15C 0.9800
C159 H15D 0.9800
C159 H15E 0.9800
C159 H15F 0.9800
C160 C161 1.37(2)
C160 C162 1.394(19)
C160 H160 1.0000
C161 H16A 0.9800
C161 H16B 0.9800
C161 H16C 0.9800
C162 H16D 0.9800
C162 H16E 0.9800
C162 H16F 0.9800
C163 C164 1.46(2)
C163 C165 1.56(2)
C163 H163 1.0000
C164 H16G 0.9800
C164 H16H 0.9800
C164 H16I 0.9800
C165 H16J 0.9800
C165 H16K 0.9800
C165 H16L 0.9800
C166 C167 1.35(3)
C166 H166 0.9500
C167 C168 1.33(4)
C167 C169 1.60(4)
C168 H168 0.9500
C169 C170 1.35(2)
C169 C171 1.38(2)
C169 H169 1.0000
C170 H17A 0.9800
C170 H17B 0.9800
C170 H17C 0.9800
C171 H17X 0.9800
C171 H17Y 0.9800
C171 H17Z 0.9800
C173 C177 1.363(15)
C173 N172 1.369(12)
C173 C174 1.473(15)
C174 N175 1.497(15)
C174 H17D 0.9900
C174 H17E 0.9900
C176 C177 1.474(15)
C176 N175 1.492(17)
C176 H17F 0.9900
C176 H17G 0.9900
C177 O178 1.369(13)
C179 N172 1.330(12)
C179 O178 1.374(11)
C179 C180 1.406(14)
C180 N181 1.338(12)
C180 C185 1.369(15)
C182 N181 1.362(13)
C182 C183 1.380(15)
C182 H182 0.9500
C183 C184 1.379(17)
C183 H183 0.9500
C184 C185 1.378(17)
C184 H184 0.9500
C185 H185 0.9500
N101 Ir2 2.056(6)
N134 Ir2 2.042(6)
N172 Ir2 2.138(7)
N175 H175 0.783(10)
N181 Ir2 2.168(8)
O117 H117 0.8400
O118 H118 0.8400
O144 H144 0.8400
C300 Cl2 1.58(2)
C300 Cl1 1.64(3)
C300 H30A 0.9900
C300 H30B 0.9900
C400 Cl3 1.54(3)
C400 Cl4 1.61(3)
C400 H40A 0.9900
C400 H40B 0.9900
C500 Cl5 1.71(4)
C500 Cl6 1.78(4)
C500 H50A 0.9900
C500 H50B 0.9900

loop_
_geom_hbond_atom_site_label_D
_geom_hbond_atom_site_label_H
_geom_hbond_atom_site_label_A
_geom_hbond_distance_DH
_geom_hbond_distance_HA
_geom_hbond_distance_DA
_geom_hbond_angle_DHA
_geom_hbond_site_symmetry_A
N68 H68 O17 0.781(10) 2.64(6) 3.327(10) 148(11) .
N68 H68 I17 0.781(10) 3.29(9) 3.859(12) 132(10) .
O17 H17 I17 0.84 2.96 3.467(11) 121.0 .
O17 H17 O400 0.84 1.96 2.778(14) 164.4 .
N175 H175 O144 0.783(10) 2.18(5) 2.939(11) 162(15) 2_655
O117 H117 I17 0.84 3.33 3.59(3) 101.3 1_455
O117 H117 I18 0.84 3.12 3.38(3) 101.1 1_455
O118 H118 I18 0.84 2.66 3.382(11) 145.1 1_455
O144 H144 N68 0.84 1.96 2.780(9) 165.2 .

loop_
_geom_torsion_atom_site_label_1
_geom_torsion_atom_site_label_2
_geom_torsion_atom_site_label_3
_geom_torsion_atom_site_label_4
_geom_torsion
C7 C2 C3 C4 -1.6(14)
N1 C2 C3 C4 -176.4(9)
C2 C3 C4 C5 1.7(14)
C2 C3 C4 C16 178.6(9)
C3 C4 C5 C6 -0.9(17)
C16 C4 C5 C6 -177.8(11)
C4 C5 C6 C7 -0.1(19)
C5 C6 C7 C2 0.3(19)
C5 C6 C7 O8 176.6(11)
C3 C2 C7 C6 0.6(17)
N1 C2 C7 C6 176.5(11)
C3 C2 C7 O8 -176.4(9)
N1 C2 C7 O8 -0.5(11)
N1 C9 C10 C15 -174.9(10)
O8 C9 C10 C15 8.6(17)
N1 C9 C10 C11 2.6(13)
O8 C9 C10 C11 -173.9(10)
C15 C10 C11 C12 -0.8(15)
C9 C10 C11 C12 -178.4(9)
C15 C10 C11 Ir1 176.8(8)
C9 C10 C11 Ir1 -0.8(11)
C10 C11 C12 C13 2.6(15)
Ir1 C11 C12 C13 -174.6(8)
C11 C12 C13 C14 -3.1(17)
C12 C13 C14 C15 1.7(17)
C12 C13 C14 C18 177.8(11)
C13 C14 C15 C10 0.1(16)
C18 C14 C15 C10 -176.2(10)
C11 C10 C15 C14 -0.5(16)
C9 C10 C15 C14 176.7(10)
C3 C4 C16 O17 -7.6(13)
C5 C4 C16 O17 169.3(9)
C15 C14 C18 C19 -104.1(16)
C13 C14 C18 C19 79.7(18)
C15 C14 C18 C23 79.5(16)
C13 C14 C18 C23 -96.7(14)
C23 C18 C19 C20 -3(2)
C14 C18 C19 C20 -178.9(15)
C23 C18 C19 C24 -178.8(16)
C14 C18 C19 C24 5(3)
C18 C19 C20 C21 1(3)
C24 C19 C20 C21 177.3(18)
C19 C20 C21 C22 1(3)
C19 C20 C21 C27 175.0(16)
C20 C21 C22 C23 -1(2)
C27 C21 C22 C23 -175.1(13)
C21 C22 C23 C18 -0.4(19)
C21 C22 C23 C30 177.4(13)
C19 C18 C23 C22 2(2)
C14 C18 C23 C22 178.7(12)
C19 C18 C23 C30 -175.5(14)
C14 C18 C23 C30 0.9(19)
C20 C19 C24 C25 -66(2)
C18 C19 C24 C25 111(2)
C20 C19 C24 C26 53(3)
C18 C19 C24 C26 -131(2)
C20 C21 C27 C29 129(2)
C22 C21 C27 C29 -57(2)
C20 C21 C27 C28 -100(2)
C22 C21 C27 C28 74(2)
C22 C23 C30 C32 -46.6(18)
C18 C23 C30 C32 131.2(13)
C22 C23 C30 C31 76.5(15)
C18 C23 C30 C31 -105.8(14)
C39 C34 C35 C36 -0.5(18)
N33 C34 C35 C36 179.6(12)
C34 C35 C36 C37 1(2)
C34 C35 C36 C48 -179.5(15)
C35 C36 C37 C38 -1(2)
C48 C36 C37 C38 179.5(15)
C36 C37 C38 C39 0.6(18)
C35 C34 C39 C38 0.1(16)
N33 C34 C39 C38 -180.0(9)
C35 C34 C39 O40 179.7(10)
N33 C34 C39 O40 -0.3(10)
C37 C38 C39 C34 -0.1(16)
C37 C38 C39 O40 -179.7(10)
N33 C41 C42 C47 -174.8(8)
O40 C41 C42 C47 6.6(13)
N33 C41 C42 C43 2.1(11)
O40 C41 C42 C43 -176.5(7)
C47 C42 C43 C44 -1.8(11)
C41 C42 C43 C44 -178.8(7)
C47 C42 C43 Ir1 175.4(6)
C41 C42 C43 Ir1 -1.5(8)
C42 C43 C44 C45 2.3(11)
Ir1 C43 C44 C45 -174.4(6)
C43 C44 C45 C46 -0.9(13)
C44 C45 C46 C47 -1.2(12)
C44 C45 C46 C50 173.5(8)
C45 C46 C47 C42 1.8(11)
C50 C46 C47 C42 -172.8(7)
C43 C42 C47 C46 -0.2(12)
C41 C42 C47 C46 176.3(7)
C37 C36 C48 O50 11(4)
C35 C36 C48 O50 -169(3)
C37 C36 C48 O49 -158(3)
C35 C36 C48 O49 23(4)
C47 C46 C50 C51 -100.5(10)
C45 C46 C50 C51 85.0(10)
C47 C46 C50 C55 82.2(10)
C45 C46 C50 C55 -92.3(9)
C55 C50 C51 C52 3.6(13)
C46 C50 C51 C52 -173.7(8)
C55 C50 C51 C56 -173.4(9)
C46 C50 C51 C56 9.4(13)
C50 C51 C52 C53 -0.7(14)
C56 C51 C52 C53 176.2(9)
C51 C52 C53 C54 -2.2(13)
C51 C52 C53 C59 179.1(9)
C52 C53 C54 C55 2.3(12)
C59 C53 C54 C55 -178.9(8)
C53 C54 C55 C50 0.4(12)
C53 C54 C55 C62 -178.1(8)
C51 C50 C55 C54 -3.5(12)
C46 C50 C55 C54 173.9(7)
C51 C50 C55 C62 175.0(8)
C46 C50 C55 C62 -7.7(11)
C50 C51 C56 C57 -92.8(12)
C52 C51 C56 C57 90.3(13)
C50 C51 C56 C58 141.0(10)
C52 C51 C56 C58 -35.8(14)
C52 C53 C59 C61 66.6(12)
C54 C53 C59 C61 -112.1(10)
C52 C53 C59 C60 -59.6(12)
C54 C53 C59 C60 121.8(9)
C54 C55 C62 C64 -57.5(10)
C50 C55 C62 C64 124.0(8)
C54 C55 C62 C63 67.1(10)
C50 C55 C62 C63 -111.4(9)
C70 C66 C67 N68 9.0(10)
N65 C66 C67 N68 -174.8(10)
N65 C66 C70 O71 -0.9(11)
C67 C66 C70 O71 176.6(7)
N65 C66 C70 C69 -174.5(8)
C67 C66 C70 C69 3.0(12)
N68 C69 C70 C66 -13.4(11)
N68 C69 C70 O71 175.4(11)
N65 C72 C73 N74 4.3(13)
O71 C72 C73 N74 -172.3(9)
N65 C72 C73 C78 -173.7(9)
O71 C72 C73 C78 9.7(15)
N74 C75 C76 C77 0.1(18)
C75 C76 C77 C78 -1.4(18)
N74 C73 C78 C77 0.4(16)
C72 C73 C78 C77 178.2(10)
C76 C77 C78 C73 1.2(16)
O8 C9 N1 C2 1.6(11)
C10 C9 N1 C2 -175.3(9)
O8 C9 N1 Ir1 173.9(6)
C10 C9 N1 Ir1 -3.0(12)
C7 C2 N1 C9 -0.7(11)
C3 C2 N1 C9 174.6(10)
C7 C2 N1 Ir1 -169.3(8)
C3 C2 N1 Ir1 6.0(18)
O40 C41 N33 C34 -1.5(10)
C42 C41 N33 C34 179.7(7)
O40 C41 N33 Ir1 177.2(5)
C42 C41 N33 Ir1 -1.6(9)
C35 C34 N33 C41 -179.0(12)
C39 C34 N33 C41 1.1(10)
C35 C34 N33 Ir1 2.9(19)
C39 C34 N33 Ir1 -177.1(7)
O71 C72 N65 C66 1.2(10)
C73 C72 N65 C66 -175.8(8)
O71 C72 N65 Ir1 -179.3(6)
C73 C72 N65 Ir1 3.8(11)
C70 C66 N65 C72 -0.1(10)
C67 C66 N65 C72 -176.5(11)
C70 C66 N65 Ir1 -179.4(7)
C67 C66 N65 Ir1 4.2(18)
C66 C67 N68 C69 -17.5(9)
C70 C69 N68 C67 19.0(10)
C76 C75 N74 C73 1.3(16)
C76 C75 N74 Ir1 -166.8(9)
C78 C73 N74 C75 -1.6(16)
C72 C73 N74 C75 -179.6(9)
C78 C73 N74 Ir1 167.9(8)
C72 C73 N74 Ir1 -10.1(11)
N1 C9 O8 C7 -1.9(12)
C10 C9 O8 C7 174.8(10)
C6 C7 O8 C9 -175.3(12)
C2 C7 O8 C9 1.4(12)
N33 C41 O40 C39 1.3(9)
C42 C41 O40 C39 -180.0(8)
C34 C39 O40 C41 -0.5(10)
C38 C39 O40 C41 179.1(10)
N65 C72 O71 C70 -1.7(10)
C73 C72 O71 C70 175.1(9)
C66 C70 O71 C72 1.6(10)
C69 C70 O71 C72 172.9(12)
C107 C102 C103 C104 0.5(13)
N101 C102 C103 C104 -178.5(9)
C102 C103 C104 C105 -0.5(13)
C102 C103 C104 C116 177.8(8)
C103 C104 C105 C106 1.2(15)
C116 C104 C105 C106 -177.1(9)
C104 C105 C106 C107 -1.7(15)
C103 C102 C107 O108 -179.8(8)
N101 C102 C107 O108 -0.5(10)
C103 C102 C107 C106 -1.3(14)
N101 C102 C107 C106 178.0(8)
C105 C106 C107 O108 -179.9(9)
C105 C106 C107 C102 1.8(14)
N101 C109 C110 C115 176.9(8)
O108 C109 C110 C115 -4.9(14)
N101 C109 C110 C111 -0.8(11)
O108 C109 C110 C111 177.5(8)
C115 C110 C111 C112 0.8(12)
C109 C110 C111 C112 178.4(7)
C115 C110 C111 Ir2 -175.4(7)
C109 C110 C111 Ir2 2.3(9)
C110 C111 C112 C113 -1.0(12)
Ir2 C111 C112 C113 174.5(6)
C111 C112 C113 C114 -0.2(13)
C112 C113 C114 C115 1.6(13)
C112 C113 C114 C119 -173.2(8)
C113 C114 C115 C110 -1.8(13)
C119 C114 C115 C110 172.8(8)
C111 C110 C115 C114 0.7(13)
C109 C110 C115 C114 -176.6(8)
C105 C104 C116 O118 -121.7(10)
C103 C104 C116 O118 60.0(12)
C105 C104 C116 O117 121.6(17)
C103 C104 C116 O117 -56.7(18)
C115 C114 C119 C124 100.1(12)
C113 C114 C119 C124 -85.3(12)
C115 C114 C119 C120 -82.3(11)
C113 C114 C119 C120 92.3(11)
C124 C119 C120 C121 2.8(14)
C114 C119 C120 C121 -174.8(9)
C124 C119 C120 C131 -175.3(10)
C114 C119 C120 C131 7.1(13)
C119 C120 C121 C122 0.8(16)
C131 C120 C121 C122 178.9(10)
C120 C121 C122 C123 -3.7(18)
C120 C121 C122 C128 177.1(11)
C121 C122 C123 C124 3.1(19)
C128 C122 C123 C124 -177.6(12)
C120 C119 C124 C123 -3.2(16)
C114 C119 C124 C123 174.3(10)
C120 C119 C124 C125 174.9(11)
C114 C119 C124 C125 -7.6(16)
C122 C123 C124 C119 0.3(18)
C122 C123 C124 C125 -177.8(13)
C119 C124 C125 C126 101.5(16)
C123 C124 C125 C126 -80.5(17)
C119 C124 C125 C127 -131.6(15)
C123 C124 C125 C127 46(2)
C121 C122 C128 C129 -107.8(17)
C123 C122 C128 C129 73.0(17)
C121 C122 C128 C130 117.5(16)
C123 C122 C128 C130 -61.7(19)
C121 C120 C131 C133 56.2(13)
C119 C120 C131 C133 -125.7(10)
C121 C120 C131 C132 -68.3(12)
C119 C120 C131 C132 109.8(11)
C140 C135 C136 C137 -1.9(10)
N134 C135 C136 C137 178.6(7)
C135 C136 C137 C138 0.4(10)
C135 C136 C137 C143 179.7(7)
C136 C137 C138 C139 0.8(11)
C143 C137 C138 C139 -178.6(7)
C137 C138 C139 C140 -0.3(11)
C138 C139 C140 O141 -179.8(7)
C138 C139 C140 C135 -1.4(11)
C136 C135 C140 C139 2.6(11)
N134 C135 C140 C139 -177.9(7)
C136 C135 C140 O141 -178.7(6)
N134 C135 C140 O141 0.9(8)
C136 C137 C143 O144 -159.6(7)
C138 C137 C143 O144 19.8(10)
N134 C142 C145 C150 175.2(8)
O141 C142 C145 C150 -7.8(13)
N134 C142 C145 C146 -3.8(11)
O141 C142 C145 C146 173.1(7)
C150 C145 C146 C147 0.8(12)
C142 C145 C146 C147 179.8(7)
C150 C145 C146 Ir2 -176.3(7)
C142 C145 C146 Ir2 2.7(9)
C145 C146 C147 C148 -0.8(12)
Ir2 C146 C147 C148 175.8(7)
C146 C147 C148 C149 0.8(15)
C147 C148 C149 C150 -0.6(15)
C147 C148 C149 C151 -179.0(9)
C148 C149 C150 C145 0.5(13)
C151 C149 C150 C145 178.9(9)
C146 C145 C150 C149 -0.6(13)
C142 C145 C150 C149 -179.6(8)
C148 C149 C151 C152 -104.7(14)
C150 C149 C151 C152 77.0(15)
C148 C149 C151 C156 73.0(15)
C150 C149 C151 C156 -105.3(14)
C156 C151 C152 C153 -25(3)
C149 C151 C152 C153 153.0(18)
C156 C151 C152 C157 177.4(15)
C149 C151 C152 C157 -5(2)
C156 C151 C152 C166 19(2)
C149 C151 C152 C166 -163.1(14)
C151 C152 C153 C154 19(3)
C157 C152 C153 C154 179.3(18)
C166 C152 C153 C154 -72(3)
C152 C153 C154 C155 -13(3)
C152 C153 C154 C160 175.4(18)
C153 C154 C155 C156 13(4)
C160 C154 C155 C156 -176(2)
C154 C155 C156 C151 -16(3)
C154 C155 C156 C163 -176(2)
C154 C155 C156 C168 87(4)
C152 C151 C156 C155 22(2)
C149 C151 C156 C155 -155.7(16)
C152 C151 C156 C163 -178.5(15)
C149 C151 C156 C163 4(2)
C152 C151 C156 C168 -20(2)
C149 C151 C156 C168 162.8(17)
C151 C152 C157 C158 116.6(18)
C153 C152 C157 C158 -43(2)
C166 C152 C157 C158 -86(2)
C151 C152 C157 C159 -120.9(17)
C153 C152 C157 C159 80(2)
C166 C152 C157 C159 36.5(19)
C155 C154 C160 C161 125(3)
C153 C154 C160 C161 -63(3)
C155 C154 C160 C162 -65(3)
C153 C154 C160 C162 107(3)
C155 C156 C163 C164 1(3)
C151 C156 C163 C164 -157.4(16)
C168 C156 C163 C164 44(3)
C155 C156 C163 C165 -120(2)
C151 C156 C163 C165 81.8(17)
C168 C156 C163 C165 -77(2)
C151 C152 C166 C167 -15(3)
C153 C152 C166 C167 95(3)
C157 C152 C166 C167 -174(2)
C152 C166 C167 C168 10(4)
C152 C166 C167 C169 -178(2)
C166 C167 C168 C156 -10(5)
C169 C167 C168 C156 178(2)
C155 C156 C168 C167 -81(4)
C151 C156 C168 C167 14(4)
C163 C156 C168 C167 174(3)
C168 C167 C169 C170 -78(4)
C166 C167 C169 C170 110(3)
C168 C167 C169 C171 101(4)
C166 C167 C169 C171 -71(5)
C177 C173 C174 N175 -8.7(11)
N172 C173 C174 N175 179.3(12)
N172 C173 C177 O178 1.5(11)
C174 C173 C177 O178 -173.3(8)
N172 C173 C177 C176 174.6(8)
C174 C173 C177 C176 -0.2(12)
N175 C176 C177 C173 8.9(12)
N175 C176 C177 O178 179.3(11)
N172 C179 C180 N181 -6.6(12)
O178 C179 C180 N181 174.7(8)
N172 C179 C180 C185 174.4(9)
O178 C179 C180 C185 -4.3(15)
N181 C182 C183 C184 4.7(17)
C182 C183 C184 C185 -1.6(18)
N181 C180 C185 C184 2.1(16)
C179 C180 C185 C184 -178.9(10)
C183 C184 C185 C180 -1.7(17)
O108 C109 N101 C102 1.4(10)
C110 C109 N101 C102 179.8(7)
O108 C109 N101 Ir2 -179.5(5)
C110 C109 N101 Ir2 -1.1(10)
C103 C102 N101 C109 178.7(10)
C107 C102 N101 C109 -0.5(9)
C103 C102 N101 Ir2 0.0(16)
C107 C102 N101 Ir2 -179.2(7)
O141 C142 N134 C135 0.0(9)
C145 C142 N134 C135 177.3(7)
O141 C142 N134 Ir2 -174.2(5)
C145 C142 N134 Ir2 3.0(9)
C136 C135 N134 C142 178.9(8)
C140 C135 N134 C142 -0.6(8)
C136 C135 N134 Ir2 -9.4(14)
C140 C135 N134 Ir2 171.1(6)
O178 C179 N172 C173 -1.7(10)
C180 C179 N172 C173 179.4(8)
O178 C179 N172 Ir2 178.9(5)
C180 C179 N172 Ir2 0.0(10)
C177 C173 N172 C179 0.1(10)
C174 C173 N172 C179 172.3(12)
C177 C173 N172 Ir2 179.2(7)
C174 C173 N172 Ir2 -9(2)
C177 C176 N175 C174 -14.1(12)
C173 C174 N175 C176 14.3(12)
C185 C180 N181 C182 0.8(13)
C179 C180 N181 C182 -178.2(8)
C185 C180 N181 Ir2 -171.3(7)
C179 C180 N181 Ir2 9.6(9)
C183 C182 N181 C180 -4.3(15)
C183 C182 N181 Ir2 167.0(8)
N101 C109 O108 C107 -1.7(9)
C110 C109 O108 C107 180.0(8)
C102 C107 O108 C109 1.3(9)
C106 C107 O108 C109 -177.2(9)
N134 C142 O141 C140 0.5(8)
C145 C142 O141 C140 -176.5(7)
C139 C140 O141 C142 177.8(8)
C135 C140 O141 C142 -0.9(8)
C173 C177 O178 C179 -2.4(10)
C176 C177 O178 C179 -173.1(12)
N172 C179 O178 C177 2.6(9)
C180 C179 O178 C177 -178.6(8)

loop_
_platon_squeeze_void_nr
_platon_squeeze_void_average_x
_platon_squeeze_void_average_y
_platon_squeeze_void_average_z
_platon_squeeze_void_volume
_platon_squeeze_void_count_electrons
_platon_squeeze_void_content
1 -0.000 0.500 0.500 688 102 ' '
2 0.403 0.963 0.417 7 1 ' '
3 0.597 0.037 0.583 7 1 ' '
